data_4079614
loop_
_publ_author_name
'Adams, Harry'
'Brown, Patrick'
'Cook, Elizabeth S.'
'Hanson, Robert J.'
'Morris, Michael J.'

_publ_section_title
;
 Oligomerization of Phenylacetylene to Coordinated 2,3,6-Triphenylfulvene
 in Molybdenum Tetracyclone Complexes
;
_journal_issue 21
_journal_name_full Organometallics
_journal_page_first 7622
_journal_paper_doi 10.1021/om3008844
_journal_volume 31
_journal_year 2012
_chemical_formula_sum 'C54 H38 Mo O2'
_chemical_formula_weight 814.78
_chemical_name_systematic
; 
 ? 
;
_space_group_IT_number 14
_symmetry_cell_setting monoclinic
_symmetry_space_group_name_Hall '-P 2ybc'
_symmetry_space_group_name_H-M 'P 1 21/c 1'
_atom_sites_solution_hydrogens geom
_atom_sites_solution_primary direct
_atom_sites_solution_secondary difmap
_audit_creation_method SHELXL-97
_cell_angle_alpha 90.00
_cell_angle_beta 96.953(3)
_cell_angle_gamma 90.00
_cell_formula_units_Z 8
_cell_length_a 19.304(2)
_cell_length_b 12.9649(17)
_cell_length_c 31.376(4)
_cell_measurement_reflns_used 3439
_cell_measurement_temperature 150(2)
_cell_measurement_theta_max 42.277
_cell_measurement_theta_min 4.462
_cell_volume 7794.9(16)
_computing_cell_refinement 'Bruker XSCANS'
_computing_data_collection 'Bruker XSCANS'
_computing_data_reduction 'Bruker SHELXTL'
_computing_molecular_graphics 'Bruker SHELXTL'
_computing_publication_material 'Bruker SHELXTL'
_computing_structure_refinement 'SHELXL-97 (Sheldrick, 2008)'
_computing_structure_solution 'SHELXS-97 (Sheldrick, 2008)'
_diffrn_ambient_temperature 150(2)
_diffrn_measured_fraction_theta_full 0.999
_diffrn_measured_fraction_theta_max 0.966
_diffrn_measurement_device_type 'Bruker smart 1000'
_diffrn_measurement_method '\w scans'
_diffrn_radiation_monochromator graphite
_diffrn_radiation_source 'fine-focus sealed tube'
_diffrn_radiation_type MoK\a
_diffrn_radiation_wavelength 0.71073
_diffrn_reflns_av_R_equivalents 0.1664
_diffrn_reflns_av_sigmaI/netI 0.2316
_diffrn_reflns_limit_h_max 25
_diffrn_reflns_limit_h_min -24
_diffrn_reflns_limit_k_max 15
_diffrn_reflns_limit_k_min -16
_diffrn_reflns_limit_l_max 40
_diffrn_reflns_limit_l_min -40
_diffrn_reflns_number 52251
_diffrn_reflns_theta_full 25.00
_diffrn_reflns_theta_max 27.62
_diffrn_reflns_theta_min 1.31
_exptl_absorpt_coefficient_mu 0.381
_exptl_absorpt_correction_T_max 0.9312
_exptl_absorpt_correction_T_min 0.8534
_exptl_absorpt_correction_type multi-scan
_exptl_absorpt_process_details SADABS
_exptl_crystal_colour RED
_exptl_crystal_density_diffrn 1.389
_exptl_crystal_density_method 'not measured'
_exptl_crystal_description BLOCK
_exptl_crystal_F_000 3360
_exptl_crystal_size_max 0.43
_exptl_crystal_size_mid 0.32
_exptl_crystal_size_min 0.19
_refine_diff_density_max 0.669
_refine_diff_density_min -1.185
_refine_diff_density_rms 0.124
_refine_ls_extinction_method none
_refine_ls_goodness_of_fit_ref 0.919
_refine_ls_hydrogen_treatment constr
_refine_ls_matrix_type full
_refine_ls_number_parameters 1027
_refine_ls_number_reflns 17511
_refine_ls_number_restraints 0
_refine_ls_restrained_S_all 0.919
_refine_ls_R_factor_all 0.1847
_refine_ls_R_factor_gt 0.0657
_refine_ls_shift/su_max 0.001
_refine_ls_shift/su_mean 0.000
_refine_ls_structure_factor_coef Fsqd
_refine_ls_weighting_details 'calc w=1/[\s^2^(Fo^2^)+(0.0509P)^2^+0.0000P] where P=(Fo^2^+2Fc^2^)/3'
_refine_ls_weighting_scheme calc
_refine_ls_wR_factor_gt 0.1171
_refine_ls_wR_factor_ref 0.1550
_reflns_number_gt 7894
_reflns_number_total 17511
_reflns_threshold_expression >2sigma(I)
_cod_data_source_file om3008844_si_002.cif
_cod_data_source_block ims110m
_cod_depositor_comments
;
The following automatic conversions were performed:

'_symmetry_cell_setting' value 'Monoclinic' changed to 'monoclinic'
according to /home/saulius/struct/CIF-dictionaries/cif_core.dic
dictionary named 'cif_core.dic' version 2.4.2 from
2011-04-26.

'_exptl_absorpt_correction_type' value 'MULTI-SCAN'
changed to 'multi-scan' according to
/home/saulius/struct/CIF-dictionaries/cif_core.dic dictionary named
'cif_core.dic' version 2.4.2 from 2011-04-26.

Automatic conversion script
Id: cif_fix_values 1891 2012-01-12 08:04:46Z andrius 
;
_cod_original_cell_volume 7794.7(17)
_cod_original_sg_symbol_H-M P2(1)/c
_cod_database_code 4079614

loop_
_symmetry_equiv_pos_as_xyz
'x, y, z'
'-x, y+1/2, -z+1/2'
'-x, -y, -z'
'x, -y-1/2, z-1/2'

loop_
_atom_site_label
_atom_site_type_symbol
_atom_site_fract_x
_atom_site_fract_y
_atom_site_fract_z
_atom_site_U_iso_or_equiv
_atom_site_adp_type
_atom_site_occupancy
_atom_site_symmetry_multiplicity
_atom_site_calc_flag
_atom_site_refinement_flags
Mo1 Mo 0.30717(2) 0.60097(4) 0.711125(15) 0.01720(13) Uani 1 1 d .
O1 O 0.15432(18) 0.5917(3) 0.63815(11) 0.0257(10) Uani 1 1 d .
O2 O 0.4677(2) 0.5734(3) 0.72748(13) 0.0369(11) Uani 1 1 d .
C1 C 0.2148(3) 0.6221(4) 0.64511(17) 0.0240(14) Uani 1 1 d .
C2 C 0.2428(3) 0.7181(4) 0.66620(16) 0.0166(13) Uani 1 1 d .
C3 C 0.3150(3) 0.7251(4) 0.66066(16) 0.0147(12) Uani 1 1 d .
C4 C 0.3362(3) 0.6299(4) 0.64110(16) 0.0158(13) Uani 1 1 d .
C5 C 0.2772(3) 0.5616(4) 0.63723(15) 0.0175(13) Uani 1 1 d .
C6 C 0.2241(3) 0.4753(4) 0.73308(16) 0.0195(13) Uani 1 1 d .
C7 C 0.2940(3) 0.4430(4) 0.74945(16) 0.0209(13) Uani 1 1 d .
C8 C 0.3247(3) 0.5237(4) 0.77554(16) 0.0210(14) Uani 1 1 d .
H8 H 0.3706 0.5193 0.7940 0.025 Uiso 1 1 calc R
C9 C 0.2761(3) 0.6102(4) 0.77481(16) 0.0201(13) Uani 1 1 d .
C10 C 0.2148(3) 0.5761(4) 0.74882(16) 0.0200(13) Uani 1 1 d .
H10 H 0.1701 0.6158 0.7442 0.024 Uiso 1 1 calc R
C11 C 0.2981(3) 0.7152(4) 0.77188(16) 0.0207(13) Uani 1 1 d .
H11 H 0.2571 0.7626 0.7661 0.025 Uiso 1 1 calc R
C12 C 0.3567(3) 0.7660(4) 0.79821(17) 0.0234(14) Uani 1 1 d .
C13 C 0.4071(3) 0.7172(5) 0.8260(2) 0.0412(19) Uani 1 1 d .
H13 H 0.4064 0.6441 0.8281 0.049 Uiso 1 1 calc R
C14 C 0.4586(3) 0.7717(5) 0.8511(2) 0.0430(19) Uani 1 1 d .
H14 H 0.4920 0.7356 0.8703 0.052 Uiso 1 1 calc R
C15 C 0.4620(3) 0.8767(5) 0.84856(19) 0.0337(16) Uani 1 1 d .
H15 H 0.4981 0.9138 0.8652 0.040 Uiso 1 1 calc R
C16 C 0.4123(3) 0.9274(5) 0.8216(2) 0.0408(18) Uani 1 1 d .
H16 H 0.4133 1.0005 0.8198 0.049 Uiso 1 1 calc R
C17 C 0.3606(3) 0.8730(5) 0.79683(19) 0.0384(18) Uani 1 1 d .
H17 H 0.3266 0.9098 0.7783 0.046 Uiso 1 1 calc R
C18 C 0.3254(3) 0.3382(4) 0.74832(16) 0.0178(13) Uani 1 1 d .
C19 C 0.3879(3) 0.3198(5) 0.73326(19) 0.0312(16) Uani 1 1 d .
H19 H 0.4129 0.3757 0.7228 0.037 Uiso 1 1 calc R
C20 C 0.4151(3) 0.2219(5) 0.7330(2) 0.0369(17) Uani 1 1 d .
H20 H 0.4582 0.2103 0.7220 0.044 Uiso 1 1 calc R
C21 C 0.3796(3) 0.1400(5) 0.7488(2) 0.0352(17) Uani 1 1 d .
H21 H 0.3980 0.0721 0.7482 0.042 Uiso 1 1 calc R
C22 C 0.3191(3) 0.1570(4) 0.76507(19) 0.0298(16) Uani 1 1 d .
H22 H 0.2953 0.1013 0.7765 0.036 Uiso 1 1 calc R
C23 C 0.2916(3) 0.2560(4) 0.76503(18) 0.0272(15) Uani 1 1 d .
H23 H 0.2490 0.2675 0.7766 0.033 Uiso 1 1 calc R
C24 C 0.1683(3) 0.4143(4) 0.70791(18) 0.0241(14) Uani 1 1 d .
C25 C 0.0995(3) 0.4424(4) 0.7083(2) 0.0322(16) Uani 1 1 d .
H25 H 0.0887 0.5018 0.7239 0.039 Uiso 1 1 calc R
C26 C 0.0457(3) 0.3856(5) 0.6862(2) 0.0407(18) Uani 1 1 d .
H26 H -0.0014 0.4056 0.6870 0.049 Uiso 1 1 calc R
C27 C 0.0613(4) 0.2986(6) 0.6628(2) 0.046(2) Uani 1 1 d .
H27 H 0.0251 0.2599 0.6470 0.055 Uiso 1 1 calc R
C28 C 0.1302(3) 0.2699(5) 0.66299(19) 0.0356(17) Uani 1 1 d .
H28 H 0.1410 0.2099 0.6477 0.043 Uiso 1 1 calc R
C29 C 0.1840(3) 0.3265(5) 0.68482(18) 0.0289(15) Uani 1 1 d .
H29 H 0.2311 0.3060 0.6842 0.035 Uiso 1 1 calc R
C30 C 0.2757(3) 0.4554(4) 0.62012(16) 0.0184(13) Uani 1 1 d .
C31 C 0.2169(3) 0.4166(4) 0.59473(17) 0.0261(15) Uani 1 1 d .
H31 H 0.1769 0.4593 0.5888 0.031 Uiso 1 1 calc R
C32 C 0.2154(3) 0.3181(5) 0.57809(18) 0.0301(16) Uani 1 1 d .
H32 H 0.1751 0.2943 0.5604 0.036 Uiso 1 1 calc R
C33 C 0.2727(4) 0.2538(5) 0.58717(19) 0.0362(17) Uani 1 1 d .
H33 H 0.2719 0.1856 0.5760 0.043 Uiso 1 1 calc R
C34 C 0.3314(3) 0.2904(5) 0.6128(2) 0.0391(17) Uani 1 1 d .
H34 H 0.3708 0.2469 0.6192 0.047 Uiso 1 1 calc R
C35 C 0.3327(3) 0.3891(4) 0.62879(18) 0.0288(15) Uani 1 1 d .
H35 H 0.3733 0.4128 0.6462 0.035 Uiso 1 1 calc R
C36 C 0.4005(3) 0.6187(4) 0.61933(17) 0.0175(13) Uani 1 1 d .
C37 C 0.4651(3) 0.6607(4) 0.63519(19) 0.0254(15) Uani 1 1 d .
H37 H 0.4712 0.6921 0.6628 0.031 Uiso 1 1 calc R
C38 C 0.5205(3) 0.6567(4) 0.6109(2) 0.0294(15) Uani 1 1 d .
H38 H 0.5641 0.6864 0.6218 0.035 Uiso 1 1 calc R
C39 C 0.5132(3) 0.6099(5) 0.57090(19) 0.0292(15) Uani 1 1 d .
H39 H 0.5515 0.6063 0.5546 0.035 Uiso 1 1 calc R
C40 C 0.4495(3) 0.5686(5) 0.55505(19) 0.0314(15) Uani 1 1 d .
H40 H 0.4437 0.5365 0.5276 0.038 Uiso 1 1 calc R
C41 C 0.3946(3) 0.5737(4) 0.57872(16) 0.0223(14) Uani 1 1 d .
H41 H 0.3509 0.5456 0.5671 0.027 Uiso 1 1 calc R
C42 C 0.3582(3) 0.8207(4) 0.65998(17) 0.0196(13) Uani 1 1 d .
C43 C 0.4106(3) 0.8496(4) 0.69169(17) 0.0216(14) Uani 1 1 d .
H43 H 0.4201 0.8081 0.7166 0.026 Uiso 1 1 calc R
C44 C 0.4490(3) 0.9373(5) 0.6878(2) 0.0321(16) Uani 1 1 d .
H44 H 0.4850 0.9555 0.7099 0.039 Uiso 1 1 calc R
C45 C 0.4358(3) 0.9990(5) 0.6522(2) 0.0394(18) Uani 1 1 d .
H45 H 0.4631 1.0590 0.6495 0.047 Uiso 1 1 calc R
C46 C 0.3820(3) 0.9735(5) 0.6199(2) 0.0379(17) Uani 1 1 d .
H46 H 0.3717 1.0169 0.5955 0.045 Uiso 1 1 calc R
C47 C 0.3441(3) 0.8843(4) 0.62403(18) 0.0278(15) Uani 1 1 d .
H47 H 0.3080 0.8659 0.6021 0.033 Uiso 1 1 calc R
C48 C 0.1983(3) 0.7999(4) 0.68155(16) 0.0197(13) Uani 1 1 d .
C49 C 0.1259(3) 0.7864(5) 0.67969(17) 0.0263(15) Uani 1 1 d .
H49 H 0.1060 0.7228 0.6694 0.032 Uiso 1 1 calc R
C50 C 0.0829(3) 0.8624(5) 0.69233(18) 0.0288(15) Uani 1 1 d .
H50 H 0.0339 0.8509 0.6902 0.035 Uiso 1 1 calc R
C51 C 0.1102(3) 0.9546(5) 0.70795(17) 0.0325(16) Uani 1 1 d .
H51 H 0.0802 1.0065 0.7168 0.039 Uiso 1 1 calc R
C52 C 0.1813(3) 0.9718(5) 0.71085(18) 0.0305(16) Uani 1 1 d .
H52 H 0.2004 1.0354 0.7218 0.037 Uiso 1 1 calc R
C53 C 0.2246(3) 0.8957(4) 0.69775(16) 0.0222(13) Uani 1 1 d .
H53 H 0.2734 0.9084 0.6997 0.027 Uiso 1 1 calc R
C54 C 0.4084(3) 0.5900(4) 0.71958(17) 0.0249(14) Uani 1 1 d .
Mo1A Mo 0.22828(2) 0.05894(4) 0.424926(15) 0.01734(13) Uani 1 1 d .
O1A O 0.06416(18) 0.0581(3) 0.36114(11) 0.0233(9) Uani 1 1 d .
O2A O 0.32166(19) 0.0705(3) 0.51316(12) 0.0320(11) Uani 1 1 d .
C1A C 0.0984(3) 0.0322(4) 0.39509(17) 0.0205(13) Uani 1 1 d .
C2A C 0.1409(3) -0.0624(4) 0.40539(17) 0.0186(13) Uani 1 1 d .
C3A C 0.1615(3) -0.0636(4) 0.45147(16) 0.0176(13) Uani 1 1 d .
C4A C 0.1388(3) 0.0324(4) 0.46904(16) 0.0174(13) Uani 1 1 d .
C5A C 0.1109(3) 0.0960(4) 0.43465(16) 0.0174(12) Uani 1 1 d .
C6A C 0.2218(3) 0.1876(4) 0.36733(17) 0.0195(13) Uani 1 1 d .
C7A C 0.2751(3) 0.2196(4) 0.40149(17) 0.0204(13) Uani 1 1 d .
C8A C 0.3239(3) 0.1378(4) 0.40806(17) 0.0210(13) Uani 1 1 d .
H8A H 0.3688 0.1420 0.4275 0.025 Uiso 1 1 calc R
C9A C 0.3046(3) 0.0525(4) 0.37928(16) 0.0177(12) Uani 1 1 d .
C10A C 0.2404(3) 0.0861(4) 0.35436(17) 0.0212(14) Uani 1 1 d .
H10A H 0.2150 0.0468 0.3299 0.025 Uiso 1 1 calc R
C11A C 0.3110(3) -0.0512(4) 0.39430(17) 0.0215(13) Uani 1 1 d .
H11A H 0.2878 -0.1019 0.3732 0.026 Uiso 1 1 calc R
C12A C 0.3743(3) -0.0939(4) 0.41979(18) 0.0249(14) Uani 1 1 d .
C13A C 0.3729(3) -0.1935(5) 0.4349(2) 0.054(2) Uani 1 1 d .
H13A H 0.3316 -0.2333 0.4285 0.064 Uiso 1 1 calc R
C14A C 0.4309(4) -0.2374(6) 0.4593(3) 0.066(3) Uani 1 1 d .
H14A H 0.4286 -0.3063 0.4694 0.080 Uiso 1 1 calc R
C15A C 0.4915(4) -0.1810(6) 0.4689(2) 0.060(2) Uani 1 1 d .
H15A H 0.5302 -0.2093 0.4867 0.073 Uiso 1 1 calc R
C16A C 0.4948(3) -0.0839(6) 0.4525(2) 0.048(2) Uani 1 1 d .
H16A H 0.5368 -0.0454 0.4580 0.057 Uiso 1 1 calc R
C17A C 0.4374(3) -0.0407(5) 0.42780(19) 0.0313(16) Uani 1 1 d .
H17A H 0.4412 0.0264 0.4161 0.038 Uiso 1 1 calc R
C18A C 0.2871(3) 0.3220(4) 0.42195(17) 0.0181(13) Uani 1 1 d .
C19A C 0.2990(3) 0.4066(4) 0.39580(19) 0.0265(14) Uani 1 1 d .
H19A H 0.2974 0.3979 0.3656 0.032 Uiso 1 1 calc R
C20A C 0.3132(3) 0.5023(5) 0.4140(2) 0.0368(17) Uani 1 1 d .
H20A H 0.3223 0.5591 0.3964 0.044 Uiso 1 1 calc R
C21A C 0.3141(3) 0.5158(5) 0.4582(2) 0.0365(17) Uani 1 1 d .
H21A H 0.3213 0.5824 0.4706 0.044 Uiso 1 1 calc R
C22A C 0.3045(3) 0.4321(5) 0.4835(2) 0.0414(18) Uani 1 1 d .
H22A H 0.3072 0.4404 0.5138 0.050 Uiso 1 1 calc R
C23A C 0.2909(3) 0.3357(5) 0.46556(18) 0.0279(15) Uani 1 1 d .
H23A H 0.2841 0.2785 0.4835 0.034 Uiso 1 1 calc R
C24A C 0.1632(3) 0.2487(4) 0.34594(17) 0.0193(13) Uani 1 1 d .
C25A C 0.1303(3) 0.2173(5) 0.30586(18) 0.0270(15) Uani 1 1 d .
H25A H 0.1435 0.1544 0.2936 0.032 Uiso 1 1 calc R
C26A C 0.0782(3) 0.2781(5) 0.28397(19) 0.0352(17) Uani 1 1 d .
H26A H 0.0564 0.2564 0.2567 0.042 Uiso 1 1 calc R
C27A C 0.0578(3) 0.3693(5) 0.3013(2) 0.0344(16) Uani 1 1 d .
H27A H 0.0224 0.4106 0.2860 0.041 Uiso 1 1 calc R
C28A C 0.0895(3) 0.3999(5) 0.34123(19) 0.0334(16) Uani 1 1 d .
H28A H 0.0757 0.4626 0.3534 0.040 Uiso 1 1 calc R
C29A C 0.1414(3) 0.3402(4) 0.36381(18) 0.0247(14) Uani 1 1 d .
H29A H 0.1621 0.3616 0.3914 0.030 Uiso 1 1 calc R
C30A C 0.0839(3) 0.2015(4) 0.43916(17) 0.0192(13) Uani 1 1 d .
C31A C 0.1192(3) 0.2726(4) 0.46762(17) 0.0224(14) Uani 1 1 d .
H31A H 0.1620 0.2530 0.4837 0.027 Uiso 1 1 calc R
C32A C 0.0931(3) 0.3706(5) 0.4728(2) 0.0344(16) Uani 1 1 d .
H32A H 0.1179 0.4170 0.4925 0.041 Uiso 1 1 calc R
C33A C 0.0307(3) 0.4020(5) 0.4492(2) 0.0366(16) Uani 1 1 d .
H33A H 0.0131 0.4696 0.4523 0.044 Uiso 1 1 calc R
C34A C -0.0051(3) 0.3320(5) 0.42113(19) 0.0332(16) Uani 1 1 d .
H34A H -0.0477 0.3522 0.4049 0.040 Uiso 1 1 calc R
C35A C 0.0202(3) 0.2341(5) 0.41639(18) 0.0255(14) Uani 1 1 d .
H35A H -0.0058 0.1873 0.3974 0.031 Uiso 1 1 calc R
C36A C 0.1279(3) 0.0442(4) 0.51529(16) 0.0175(13) Uani 1 1 d .
C37A C 0.0622(3) 0.0808(4) 0.52348(17) 0.0241(14) Uani 1 1 d .
H37A H 0.0303 0.1064 0.5005 0.029 Uiso 1 1 calc R
C38A C 0.0437(3) 0.0799(4) 0.56443(18) 0.0279(15) Uani 1 1 d .
H38A H -0.0008 0.1049 0.5695 0.034 Uiso 1 1 calc R
C39A C 0.0897(3) 0.0428(5) 0.59831(18) 0.0310(16) Uani 1 1 d .
H39A H 0.0764 0.0412 0.6265 0.037 Uiso 1 1 calc R
C40A C 0.1551(3) 0.0079(4) 0.59091(17) 0.0270(15) Uani 1 1 d .
H40A H 0.1870 -0.0169 0.6140 0.032 Uiso 1 1 calc R
C41A C 0.1735(3) 0.0094(4) 0.54984(18) 0.0254(14) Uani 1 1 d .
H41A H 0.2185 -0.0140 0.5451 0.030 Uiso 1 1 calc R
C42A C 0.1800(3) -0.1574(4) 0.47872(17) 0.0220(14) Uani 1 1 d .
C43A C 0.2476(3) -0.1781(4) 0.49690(18) 0.0263(15) Uani 1 1 d .
H43A H 0.2845 -0.1334 0.4913 0.032 Uiso 1 1 calc R
C44A C 0.2616(4) -0.2620(5) 0.52274(19) 0.0377(17) Uani 1 1 d .
H44A H 0.3082 -0.2746 0.5351 0.045 Uiso 1 1 calc R
C45A C 0.2092(4) -0.3291(5) 0.5312(2) 0.049(2) Uani 1 1 d .
H45A H 0.2193 -0.3866 0.5497 0.059 Uiso 1 1 calc R
C46A C 0.1427(4) -0.3108(5) 0.5125(2) 0.058(2) Uani 1 1 d .
H46A H 0.1063 -0.3575 0.5170 0.069 Uiso 1 1 calc R
C47A C 0.1277(3) -0.2232(5) 0.4866(2) 0.0412(18) Uani 1 1 d .
H47A H 0.0811 -0.2096 0.4745 0.049 Uiso 1 1 calc R
C48A C 0.1435(3) -0.1493(4) 0.37465(18) 0.0221(14) Uani 1 1 d .
C49A C 0.1789(3) -0.2419(5) 0.38559(19) 0.0305(16) Uani 1 1 d .
H49A H 0.2044 -0.2490 0.4133 0.037 Uiso 1 1 calc R
C50A C 0.1773(3) -0.3236(5) 0.3566(2) 0.0369(17) Uani 1 1 d .
H50A H 0.2008 -0.3863 0.3647 0.044 Uiso 1 1 calc R
C51A C 0.1417(3) -0.3129(5) 0.3160(2) 0.0324(16) Uani 1 1 d .
H51A H 0.1410 -0.3680 0.2961 0.039 Uiso 1 1 calc R
C52A C 0.1073(3) -0.2234(5) 0.30458(19) 0.0329(16) Uani 1 1 d .
H52A H 0.0826 -0.2169 0.2766 0.039 Uiso 1 1 calc R
C53A C 0.1079(3) -0.1421(4) 0.33303(17) 0.0270(15) Uani 1 1 d .
H53A H 0.0839 -0.0803 0.3243 0.032 Uiso 1 1 calc R
C54A C 0.2831(3) 0.0633(4) 0.48176(18) 0.0241(14) Uani 1 1 d .

loop_
_atom_site_aniso_label
_atom_site_aniso_U_11
_atom_site_aniso_U_22
_atom_site_aniso_U_33
_atom_site_aniso_U_23
_atom_site_aniso_U_13
_atom_site_aniso_U_12
Mo1 0.0174(3) 0.0158(3) 0.0178(3) 0.0017(2) -0.0003(2) 0.0000(2)
O1 0.017(2) 0.030(2) 0.028(2) 0.0023(19) -0.0025(18) -0.0015(18)
O2 0.027(3) 0.046(3) 0.037(3) 0.011(2) 0.001(2) 0.004(2)
C1 0.023(4) 0.026(4) 0.021(3) 0.012(3) -0.004(3) -0.007(3)
C2 0.019(3) 0.014(3) 0.016(3) 0.001(2) 0.002(2) 0.001(2)
C3 0.014(3) 0.015(3) 0.013(3) 0.002(2) -0.004(2) -0.004(2)
C4 0.016(3) 0.014(3) 0.017(3) 0.000(2) -0.001(2) -0.003(2)
C5 0.016(3) 0.023(3) 0.011(3) 0.003(3) -0.008(2) 0.000(3)
C6 0.022(3) 0.021(3) 0.016(3) 0.003(3) 0.006(3) 0.001(2)
C7 0.022(3) 0.027(3) 0.014(3) 0.004(3) 0.005(2) -0.002(3)
C8 0.022(3) 0.023(3) 0.017(3) 0.009(3) 0.000(3) 0.000(3)
C9 0.024(3) 0.025(3) 0.012(3) -0.001(3) 0.001(2) 0.003(3)
C10 0.024(3) 0.016(3) 0.020(3) 0.001(2) 0.005(3) 0.002(2)
C11 0.027(4) 0.015(3) 0.020(3) 0.002(3) 0.001(3) 0.005(2)
C12 0.030(4) 0.023(3) 0.017(3) -0.002(3) 0.002(3) 0.002(3)
C13 0.034(4) 0.029(4) 0.055(5) -0.001(3) -0.017(3) -0.001(3)
C14 0.033(4) 0.037(4) 0.055(5) -0.008(4) -0.012(3) 0.003(3)
C15 0.034(4) 0.031(4) 0.036(4) -0.016(3) 0.002(3) -0.008(3)
C16 0.063(5) 0.018(4) 0.038(4) -0.002(3) -0.007(4) -0.009(3)
C17 0.054(5) 0.022(4) 0.035(4) 0.004(3) -0.015(3) 0.003(3)
C18 0.025(4) 0.017(3) 0.012(3) -0.001(2) 0.003(2) -0.004(2)
C19 0.029(4) 0.027(4) 0.037(4) 0.006(3) 0.004(3) -0.003(3)
C20 0.032(4) 0.032(4) 0.049(4) 0.003(3) 0.014(3) 0.012(3)
C21 0.039(4) 0.022(4) 0.047(4) 0.008(3) 0.016(3) 0.007(3)
C22 0.027(4) 0.021(4) 0.041(4) 0.006(3) 0.006(3) -0.002(3)
C23 0.023(4) 0.025(4) 0.035(4) 0.004(3) 0.010(3) 0.000(3)
C24 0.021(3) 0.019(3) 0.031(3) 0.008(3) -0.002(3) -0.005(3)
C25 0.027(4) 0.013(3) 0.057(4) 0.009(3) 0.002(3) -0.004(3)
C26 0.021(4) 0.041(5) 0.058(5) 0.011(4) -0.004(3) -0.005(3)
C27 0.038(5) 0.056(5) 0.040(4) 0.001(4) -0.010(4) -0.025(4)
C28 0.042(5) 0.036(4) 0.030(4) -0.009(3) 0.012(3) -0.016(3)
C29 0.022(4) 0.034(4) 0.030(4) 0.002(3) 0.000(3) -0.005(3)
C30 0.024(3) 0.014(3) 0.017(3) 0.003(2) 0.006(2) 0.001(2)
C31 0.032(4) 0.027(4) 0.019(3) 0.002(3) 0.002(3) -0.006(3)
C32 0.046(4) 0.027(4) 0.018(3) -0.008(3) 0.004(3) -0.012(3)
C33 0.059(5) 0.020(4) 0.033(4) -0.006(3) 0.017(4) -0.004(3)
C34 0.037(4) 0.031(4) 0.050(5) 0.001(3) 0.010(3) 0.011(3)
C35 0.029(4) 0.025(4) 0.032(4) -0.005(3) 0.002(3) 0.006(3)
C36 0.020(3) 0.015(3) 0.019(3) 0.005(2) 0.004(2) 0.002(2)
C37 0.029(4) 0.021(3) 0.026(3) 0.005(3) 0.001(3) 0.000(3)
C38 0.014(3) 0.030(4) 0.045(4) 0.009(3) 0.005(3) 0.002(3)
C39 0.024(4) 0.038(4) 0.028(4) 0.009(3) 0.014(3) 0.012(3)
C40 0.032(4) 0.037(4) 0.025(3) -0.001(3) 0.005(3) 0.001(3)
C41 0.026(3) 0.026(4) 0.014(3) 0.001(3) 0.000(3) 0.004(3)
C42 0.017(3) 0.022(3) 0.020(3) 0.003(3) 0.004(3) -0.003(2)
C43 0.027(4) 0.019(3) 0.018(3) -0.005(3) 0.002(3) -0.004(3)
C44 0.034(4) 0.023(3) 0.039(4) -0.007(3) -0.001(3) -0.006(3)
C45 0.052(5) 0.023(4) 0.045(4) -0.009(3) 0.013(4) -0.026(3)
C46 0.050(5) 0.032(4) 0.032(4) 0.011(3) 0.006(3) -0.009(3)
C47 0.035(4) 0.022(4) 0.025(3) 0.004(3) -0.004(3) -0.004(3)
C48 0.025(4) 0.020(3) 0.014(3) 0.001(2) 0.000(3) 0.002(3)
C49 0.022(4) 0.037(4) 0.020(3) -0.002(3) 0.002(3) 0.009(3)
C50 0.021(4) 0.038(4) 0.027(4) -0.002(3) 0.000(3) 0.002(3)
C51 0.040(4) 0.046(4) 0.013(3) 0.000(3) 0.008(3) 0.017(3)
C52 0.041(4) 0.025(4) 0.023(3) -0.004(3) -0.003(3) 0.004(3)
C53 0.024(3) 0.027(3) 0.015(3) 0.007(3) 0.001(2) 0.007(3)
C54 0.028(4) 0.025(4) 0.022(3) 0.007(3) 0.002(3) -0.005(3)
Mo1A 0.0180(3) 0.0169(3) 0.0167(3) 0.0001(2) 0.0005(2) 0.0007(2)
O1A 0.020(2) 0.030(2) 0.018(2) 0.0014(19) -0.0038(17) 0.0002(18)
O2A 0.028(2) 0.039(3) 0.027(2) -0.003(2) -0.0076(19) -0.005(2)
C1A 0.020(3) 0.020(3) 0.022(3) 0.002(3) 0.001(3) -0.002(2)
C2A 0.012(3) 0.021(3) 0.022(3) 0.003(3) -0.002(2) -0.005(2)
C3A 0.012(3) 0.026(3) 0.014(3) 0.003(3) -0.001(2) 0.000(2)
C4A 0.015(3) 0.019(3) 0.018(3) 0.003(2) 0.001(2) -0.001(2)
C5A 0.015(3) 0.020(3) 0.016(3) 0.000(3) -0.004(2) -0.004(2)
C6A 0.021(3) 0.023(3) 0.015(3) 0.001(3) 0.007(3) -0.003(3)
C7A 0.018(3) 0.020(3) 0.023(3) 0.001(3) 0.003(3) 0.000(2)
C8A 0.029(4) 0.014(3) 0.021(3) 0.002(2) 0.005(3) 0.005(2)
C9A 0.025(3) 0.016(3) 0.014(3) -0.001(2) 0.009(2) 0.004(3)
C10A 0.026(3) 0.021(3) 0.017(3) 0.000(3) 0.004(3) 0.003(2)
C11A 0.022(3) 0.023(3) 0.022(3) -0.004(3) 0.011(3) 0.001(3)
C12A 0.022(3) 0.022(3) 0.030(3) 0.000(3) -0.001(3) 0.003(3)
C13A 0.024(4) 0.042(5) 0.093(6) 0.035(4) 0.002(4) 0.002(3)
C14A 0.034(5) 0.066(6) 0.099(7) 0.065(5) 0.010(4) 0.010(4)
C15A 0.038(5) 0.084(7) 0.058(5) 0.035(5) -0.001(4) 0.019(4)
C16A 0.030(4) 0.061(6) 0.050(5) 0.003(4) -0.008(3) 0.007(4)
C17A 0.025(4) 0.029(4) 0.039(4) 0.002(3) 0.001(3) 0.000(3)
C18A 0.018(3) 0.015(3) 0.021(3) 0.001(3) 0.005(2) -0.002(2)
C19A 0.022(3) 0.030(4) 0.027(3) 0.000(3) -0.001(3) 0.001(3)
C20A 0.031(4) 0.027(4) 0.050(5) 0.000(3) 0.000(3) 0.000(3)
C21A 0.037(4) 0.021(4) 0.053(5) -0.015(3) 0.013(3) -0.012(3)
C22A 0.053(5) 0.037(4) 0.035(4) -0.019(3) 0.008(3) -0.017(3)
C23A 0.035(4) 0.029(4) 0.021(3) -0.008(3) 0.008(3) -0.011(3)
C24A 0.019(3) 0.024(3) 0.015(3) 0.006(3) 0.002(2) -0.004(3)
C25A 0.021(4) 0.033(4) 0.028(4) -0.001(3) 0.003(3) -0.001(3)
C26A 0.033(4) 0.049(5) 0.022(4) 0.000(3) -0.001(3) -0.004(3)
C27A 0.026(4) 0.040(4) 0.037(4) 0.010(3) -0.001(3) 0.011(3)
C28A 0.034(4) 0.033(4) 0.032(4) 0.005(3) 0.000(3) 0.010(3)
C29A 0.026(4) 0.022(4) 0.026(3) 0.001(3) 0.003(3) 0.002(3)
C30A 0.021(3) 0.020(3) 0.016(3) 0.008(2) 0.000(2) 0.005(2)
C31A 0.023(3) 0.022(3) 0.022(3) 0.001(3) 0.003(3) -0.001(3)
C32A 0.044(4) 0.021(4) 0.037(4) -0.001(3) 0.002(3) 0.000(3)
C33A 0.042(4) 0.030(4) 0.038(4) 0.007(3) 0.006(3) 0.010(3)
C34A 0.025(4) 0.039(4) 0.035(4) 0.011(3) -0.001(3) 0.012(3)
C35A 0.021(3) 0.029(4) 0.026(3) 0.003(3) 0.002(3) 0.001(3)
C36A 0.027(3) 0.015(3) 0.012(3) -0.003(2) 0.006(2) -0.002(2)
C37A 0.023(3) 0.030(4) 0.019(3) 0.009(3) 0.001(3) 0.004(3)
C38A 0.029(4) 0.029(4) 0.028(4) 0.002(3) 0.010(3) -0.001(3)
C39A 0.038(4) 0.040(4) 0.017(3) 0.000(3) 0.010(3) -0.007(3)
C40A 0.039(4) 0.031(4) 0.010(3) 0.002(3) -0.001(3) 0.000(3)
C41A 0.022(4) 0.027(4) 0.027(4) 0.000(3) 0.000(3) 0.005(3)
C42A 0.024(4) 0.022(3) 0.021(3) 0.001(3) 0.004(3) 0.002(3)
C43A 0.029(4) 0.020(3) 0.029(4) 0.000(3) -0.003(3) 0.001(3)
C44A 0.050(5) 0.029(4) 0.031(4) 0.001(3) -0.011(3) 0.009(3)
C45A 0.081(6) 0.037(5) 0.033(4) 0.021(3) 0.023(4) 0.025(4)
C46A 0.056(6) 0.034(4) 0.092(6) 0.035(4) 0.046(5) 0.007(4)
C47A 0.029(4) 0.035(4) 0.063(5) 0.014(4) 0.016(4) 0.007(3)
C48A 0.016(3) 0.027(4) 0.025(3) -0.002(3) 0.006(3) -0.004(3)
C49A 0.032(4) 0.031(4) 0.026(4) -0.008(3) -0.004(3) 0.007(3)
C50A 0.040(4) 0.028(4) 0.041(4) -0.010(3) -0.004(3) 0.008(3)
C51A 0.033(4) 0.031(4) 0.035(4) -0.015(3) 0.012(3) -0.009(3)
C52A 0.036(4) 0.043(4) 0.019(3) -0.004(3) -0.002(3) -0.016(3)
C53A 0.042(4) 0.017(3) 0.022(3) -0.003(3) 0.005(3) -0.008(3)
C54A 0.028(4) 0.023(3) 0.023(3) 0.000(3) 0.007(3) -0.005(3)

loop_
_atom_type_symbol
_atom_type_description
_atom_type_scat_dispersion_real
_atom_type_scat_dispersion_imag
_atom_type_scat_source
C C 0.0033 0.0016 'International Tables Vol C Tables 4.2.6.8 and 6.1.1.4'
H H 0.0000 0.0000 'International Tables Vol C Tables 4.2.6.8 and 6.1.1.4'
O O 0.0106 0.0060 'International Tables Vol C Tables 4.2.6.8 and 6.1.1.4'
Mo Mo -1.6832 0.6857 'International Tables Vol C Tables 4.2.6.8 and 6.1.1.4'

loop_
_geom_angle_atom_site_label_1
_geom_angle_atom_site_label_2
_geom_angle_atom_site_label_3
_geom_angle
C54 Mo1 C9 105.4(2)
C54 Mo1 C8 78.7(2)
C9 Mo1 C8 38.69(19)
C54 Mo1 C3 89.8(2)
C9 Mo1 C3 130.9(2)
C8 Mo1 C3 157.93(19)
C54 Mo1 C10 139.0(2)
C9 Mo1 C10 37.30(18)
C8 Mo1 C10 60.77(19)
C3 Mo1 C10 125.70(19)
C54 Mo1 C2 125.8(2)
C9 Mo1 C2 109.7(2)
C8 Mo1 C2 148.0(2)
C3 Mo1 C2 36.18(17)
C10 Mo1 C2 90.72(19)
C54 Mo1 C4 77.9(2)
C9 Mo1 C4 167.51(19)
C8 Mo1 C4 151.81(19)
C3 Mo1 C4 36.62(17)
C10 Mo1 C4 142.55(18)
C2 Mo1 C4 60.17(18)
C54 Mo1 C5 103.8(2)
C9 Mo1 C5 148.58(19)
C8 Mo1 C5 140.8(2)
C3 Mo1 C5 60.13(18)
C10 Mo1 C5 111.28(18)
C2 Mo1 C5 60.00(18)
C4 Mo1 C5 35.27(17)
C54 Mo1 C7 92.0(2)
C9 Mo1 C7 61.7(2)
C8 Mo1 C7 35.20(17)
C3 Mo1 C7 166.06(18)
C10 Mo1 C7 58.86(19)
C2 Mo1 C7 141.04(18)
C4 Mo1 C7 130.67(18)
C5 Mo1 C7 106.08(18)
C54 Mo1 C11 96.0(2)
C9 Mo1 C11 35.67(18)
C8 Mo1 C11 65.43(19)
C3 Mo1 C11 97.57(18)
C10 Mo1 C11 62.92(18)
C2 Mo1 C11 89.64(18)
C4 Mo1 C11 132.77(18)
C5 Mo1 C11 149.53(18)
C7 Mo1 C11 95.99(18)
C54 Mo1 C6 126.5(2)
C9 Mo1 C6 60.68(19)
C8 Mo1 C6 58.73(18)
C3 Mo1 C6 140.29(17)
C10 Mo1 C6 34.69(17)
C2 Mo1 C6 106.57(18)
C4 Mo1 C6 127.28(17)
C5 Mo1 C6 92.37(18)
C7 Mo1 C6 34.70(17)
C11 Mo1 C6 94.17(18)
C54 Mo1 C1 134.7(2)
C9 Mo1 C1 119.69(19)
C8 Mo1 C1 141.71(19)
C3 Mo1 C1 57.59(17)
C10 Mo1 C1 85.61(19)
C2 Mo1 C1 34.64(17)
C4 Mo1 C1 56.97(18)
C5 Mo1 C1 34.54(17)
C7 Mo1 C1 112.78(18)
C11 Mo1 C1 117.09(18)
C6 Mo1 C1 83.32(17)
O1 C1 C2 129.6(6)
O1 C1 C5 125.1(5)
C2 C1 C5 105.0(5)
O1 C1 Mo1 131.3(4)
C2 C1 Mo1 63.3(3)
C5 C1 Mo1 65.2(3)
C3 C2 C1 107.9(5)
C3 C2 C48 127.3(5)
C1 C2 C48 123.6(5)
C3 C2 Mo1 70.0(3)
C1 C2 Mo1 82.0(3)
C48 C2 Mo1 124.0(3)
C2 C3 C4 108.9(4)
C2 C3 C42 127.5(5)
C4 C3 C42 120.7(5)
C2 C3 Mo1 73.8(3)
C4 C3 Mo1 74.9(3)
C42 C3 Mo1 132.9(3)
C5 C4 C3 107.3(5)
C5 C4 C36 126.5(5)
C3 C4 C36 124.4(5)
C5 C4 Mo1 72.9(3)
C3 C4 Mo1 68.5(3)
C36 C4 Mo1 135.5(3)
C4 C5 C30 125.9(5)
C4 C5 C1 108.2(5)
C30 C5 C1 124.9(5)
C4 C5 Mo1 71.8(3)
C30 C5 Mo1 123.2(3)
C1 C5 Mo1 80.2(3)
C10 C6 C7 107.2(5)
C10 C6 C24 124.3(5)
C7 C6 C24 128.3(5)
C10 C6 Mo1 66.3(3)
C7 C6 Mo1 71.2(3)
C24 C6 Mo1 131.6(4)
C8 C7 C6 107.4(5)
C8 C7 C18 123.0(5)
C6 C7 C18 128.4(5)
C8 C7 Mo1 66.2(3)
C6 C7 Mo1 74.1(3)
C18 C7 Mo1 134.1(4)
C7 C8 C9 109.6(5)
C7 C8 Mo1 78.6(3)
C9 C8 Mo1 67.5(3)
C7 C8 H8 125.1
C9 C8 H8 125.1
Mo1 C8 H8 125.1
C10 C9 C11 119.3(5)
C10 C9 C8 105.0(5)
C11 C9 C8 122.4(5)
C10 C9 Mo1 76.0(3)
C11 C9 Mo1 82.8(3)
C8 C9 Mo1 73.9(3)
C6 C10 C9 110.8(5)
C6 C10 Mo1 79.0(3)
C9 C10 Mo1 66.7(3)
C6 C10 H10 124.5
C9 C10 H10 124.5
Mo1 C10 H10 124.5
C9 C11 C12 127.0(5)
C9 C11 Mo1 61.5(3)
C12 C11 Mo1 125.9(4)
C9 C11 H11 111.3
C12 C11 H11 111.3
Mo1 C11 H11 111.3
C13 C12 C17 116.2(5)
C13 C12 C11 125.8(5)
C17 C12 C11 117.9(5)
C12 C13 C14 121.9(6)
C12 C13 H13 119.1
C14 C13 H13 119.1
C15 C14 C13 120.8(6)
C15 C14 H14 119.6
C13 C14 H14 119.6
C14 C15 C16 118.7(6)
C14 C15 H15 120.7
C16 C15 H15 120.7
C15 C16 C17 120.5(6)
C15 C16 H16 119.8
C17 C16 H16 119.8
C16 C17 C12 122.0(6)
C16 C17 H17 119.0
C12 C17 H17 119.0
C19 C18 C23 118.2(5)
C19 C18 C7 123.1(5)
C23 C18 C7 118.6(5)
C18 C19 C20 121.1(6)
C18 C19 H19 119.4
C20 C19 H19 119.4
C19 C20 C21 119.9(6)
C19 C20 H20 120.0
C21 C20 H20 120.0
C22 C21 C20 119.9(6)
C22 C21 H21 120.0
C20 C21 H21 120.0
C21 C22 C23 119.9(6)
C21 C22 H22 120.0
C23 C22 H22 120.0
C18 C23 C22 120.9(6)
C18 C23 H23 119.6
C22 C23 H23 119.6
C25 C24 C29 119.1(5)
C25 C24 C6 119.5(5)
C29 C24 C6 121.3(5)
C24 C25 C26 121.3(6)
C24 C25 H25 119.4
C26 C25 H25 119.4
C25 C26 C27 119.7(6)
C25 C26 H26 120.2
C27 C26 H26 120.2
C28 C27 C26 118.9(6)
C28 C27 H27 120.6
C26 C27 H27 120.6
C27 C28 C29 121.7(6)
C27 C28 H28 119.2
C29 C28 H28 119.2
C28 C29 C24 119.4(6)
C28 C29 H29 120.3
C24 C29 H29 120.3
C35 C30 C31 117.1(5)
C35 C30 C5 121.4(5)
C31 C30 C5 121.5(5)
C32 C31 C30 121.8(6)
C32 C31 H31 119.1
C30 C31 H31 119.1
C31 C32 C33 119.9(6)
C31 C32 H32 120.0
C33 C32 H32 120.0
C32 C33 C34 119.1(6)
C32 C33 H33 120.4
C34 C33 H33 120.4
C35 C34 C33 120.5(6)
C35 C34 H34 119.7
C33 C34 H34 119.7
C34 C35 C30 121.5(5)
C34 C35 H35 119.3
C30 C35 H35 119.3
C41 C36 C37 117.3(5)
C41 C36 C4 118.6(5)
C37 C36 C4 123.7(5)
C38 C37 C36 120.3(6)
C38 C37 H37 119.8
C36 C37 H37 119.8
C39 C38 C37 120.8(6)
C39 C38 H38 119.6
C37 C38 H38 119.6
C40 C39 C38 119.1(6)
C40 C39 H39 120.4
C38 C39 H39 120.4
C41 C40 C39 120.1(6)
C41 C40 H40 119.9
C39 C40 H40 119.9
C40 C41 C36 122.3(5)
C40 C41 H41 118.8
C36 C41 H41 118.8
C43 C42 C47 118.4(5)
C43 C42 C3 125.1(5)
C47 C42 C3 116.5(5)
C44 C43 C42 121.1(5)
C44 C43 H43 119.4
C42 C43 H43 119.4
C45 C44 C43 120.4(6)
C45 C44 H44 119.8
C43 C44 H44 119.8
C44 C45 C46 120.1(6)
C44 C45 H45 120.0
C46 C45 H45 120.0
C47 C46 C45 118.9(6)
C47 C46 H46 120.5
C45 C46 H46 120.5
C46 C47 C42 121.0(5)
C46 C47 H47 119.5
C42 C47 H47 119.5
C49 C48 C53 115.9(5)
C49 C48 C2 120.7(5)
C53 C48 C2 123.4(5)
C50 C49 C48 122.1(6)
C50 C49 H49 119.0
C48 C49 H49 119.0
C51 C50 C49 120.4(6)
C51 C50 H50 119.8
C49 C50 H50 119.8
C50 C51 C52 120.0(6)
C50 C51 H51 120.0
C52 C51 H51 120.0
C51 C52 C53 119.6(6)
C51 C52 H52 120.2
C53 C52 H52 120.2
C52 C53 C48 121.9(5)
C52 C53 H53 119.0
C48 C53 H53 119.0
O2 C54 Mo1 172.1(5)
C54A Mo1A C9A 105.4(2)
C54A Mo1A C8A 80.3(2)
C9A Mo1A C8A 38.33(18)
C54A Mo1A C3A 87.4(2)
C9A Mo1A C3A 132.5(2)
C8A Mo1A C3A 158.88(18)
C54A Mo1A C10A 140.4(2)
C9A Mo1A C10A 37.86(18)
C8A Mo1A C10A 60.89(19)
C3A Mo1A C10A 126.47(19)
C54A Mo1A C2A 123.5(2)
C9A Mo1A C2A 109.1(2)
C8A Mo1A C2A 147.12(19)
C3A Mo1A C2A 36.77(17)
C10A Mo1A C2A 90.29(19)
C54A Mo1A C4A 79.9(2)
C9A Mo1A C4A 168.39(19)
C8A Mo1A C4A 152.85(19)
C3A Mo1A C4A 36.40(18)
C10A Mo1A C4A 139.30(18)
C2A Mo1A C4A 60.00(18)
C54A Mo1A C5A 107.2(2)
C9A Mo1A C5A 145.63(18)
C8A Mo1A C5A 140.24(19)
C3A Mo1A C5A 60.01(18)
C10A Mo1A C5A 107.78(18)
C2A Mo1A C5A 59.95(18)
C4A Mo1A C5A 34.69(16)
C54A Mo1A C7A 94.1(2)
C9A Mo1A C7A 61.69(19)
C8A Mo1A C7A 35.19(17)
C3A Mo1A C7A 164.70(19)
C10A Mo1A C7A 59.09(19)
C2A Mo1A C7A 141.71(17)
C4A Mo1A C7A 128.96(18)
C5A Mo1A C7A 105.19(18)
C54A Mo1A C11A 93.9(2)
C9A Mo1A C11A 35.58(18)
C8A Mo1A C11A 64.69(19)
C3A Mo1A C11A 99.43(19)
C10A Mo1A C11A 63.70(18)
C2A Mo1A C11A 89.33(19)
C4A Mo1A C11A 135.10(18)
C5A Mo1A C11A 148.78(18)
C7A Mo1A C11A 95.67(19)
C54A Mo1A C6A 128.6(2)
C9A Mo1A C6A 61.24(19)
C8A Mo1A C6A 58.82(18)
C3A Mo1A C6A 140.11(17)
C10A Mo1A C6A 35.07(17)
C2A Mo1A C6A 107.13(18)
C4A Mo1A C6A 123.70(18)
C5A Mo1A C6A 89.59(18)
C7A Mo1A C6A 34.69(16)
C11A Mo1A C6A 94.92(18)
C54A Mo1A C1A 136.4(2)
C9A Mo1A C1A 117.35(18)
C8A Mo1A C1A 140.19(18)
C3A Mo1A C1A 58.04(17)
C10A Mo1A C1A 83.02(18)
C2A Mo1A C1A 34.71(17)
C4A Mo1A C1A 56.56(17)
C5A Mo1A C1A 34.51(16)
C7A Mo1A C1A 112.68(17)
C11A Mo1A C1A 115.64(18)
C6A Mo1A C1A 82.19(17)
O1A C1A C5A 125.9(5)
O1A C1A C2A 129.5(5)
C5A C1A C2A 104.3(4)
O1A C1A Mo1A 132.2(4)
C5A C1A Mo1A 64.7(3)
C2A C1A Mo1A 63.1(3)
C3A C2A C48A 127.6(5)
C3A C2A C1A 107.6(5)
C48A C2A C1A 122.9(5)
C3A C2A Mo1A 69.2(3)
C48A C2A Mo1A 127.0(4)
C1A C2A Mo1A 82.2(3)
C4A C3A C2A 108.1(4)
C4A C3A C42A 122.7(5)
C2A C3A C42A 126.3(5)
C4A C3A Mo1A 75.5(3)
C2A C3A Mo1A 74.1(3)
C42A C3A Mo1A 131.9(4)
C5A C4A C3A 108.4(4)
C5A C4A C36A 126.5(5)
C3A C4A C36A 122.7(5)
C5A C4A Mo1A 72.9(3)
C3A C4A Mo1A 68.1(3)
C36A C4A Mo1A 138.5(4)
C4A C5A C30A 125.1(5)
C4A C5A C1A 108.7(5)
C30A C5A C1A 124.9(4)
C4A C5A Mo1A 72.4(3)
C30A C5A Mo1A 123.6(4)
C1A C5A Mo1A 80.8(3)
C10A C6A C7A 107.0(5)
C10A C6A C24A 124.6(5)
C7A C6A C24A 128.1(5)
C10A C6A Mo1A 66.0(3)
C7A C6A Mo1A 71.5(3)
C24A C6A Mo1A 132.0(4)
C8A C7A C6A 107.0(5)
C8A C7A C18A 122.8(5)
C6A C7A C18A 129.5(5)
C8A C7A Mo1A 65.0(3)
C6A C7A Mo1A 73.8(3)
C18A C7A Mo1A 133.2(4)
C7A C8A C9A 111.4(5)
C7A C8A Mo1A 79.8(3)
C9A C8A Mo1A 68.9(3)
C7A C8A H8A 124.1
C9A C8A H8A 124.1
Mo1A C8A H8A 124.1
C11A C9A C8A 120.6(5)
C11A C9A C10A 119.7(5)
C8A C9A C10A 104.2(5)
C11A C9A Mo1A 81.8(3)
C8A C9A Mo1A 72.8(3)
C10A C9A Mo1A 75.0(3)
C6A C10A C9A 110.4(5)
C6A C10A Mo1A 78.9(3)
C9A C10A Mo1A 67.2(3)
C6A C10A H10A 124.7
C9A C10A H10A 124.7
Mo1A C10A H10A 124.7
C9A C11A C12A 124.2(5)
C9A C11A Mo1A 62.7(3)
C12A C11A Mo1A 123.0(4)
C9A C11A H11A 112.7
C12A C11A H11A 112.7
Mo1A C11A H11A 112.7
C13A C12A C17A 117.1(5)
C13A C12A C11A 119.1(5)
C17A C12A C11A 123.8(5)
C12A C13A C14A 121.5(6)
C12A C13A H13A 119.3
C14A C13A H13A 119.3
C15A C14A C13A 120.3(7)
C15A C14A H14A 119.9
C13A C14A H14A 119.9
C16A C15A C14A 118.9(6)
C16A C15A H15A 120.6
C14A C15A H15A 120.6
C15A C16A C17A 120.8(7)
C15A C16A H16A 119.6
C17A C16A H16A 119.6
C16A C17A C12A 121.3(6)
C16A C17A H17A 119.3
C12A C17A H17A 119.3
C23A C18A C19A 119.2(5)
C23A C18A C7A 122.3(5)
C19A C18A C7A 118.4(5)
C20A C19A C18A 119.9(6)
C20A C19A H19A 120.0
C18A C19A H19A 120.0
C19A C20A C21A 120.2(6)
C19A C20A H20A 119.9
C21A C20A H20A 119.9
C22A C21A C20A 119.3(6)
C22A C21A H21A 120.3
C20A C21A H21A 120.3
C21A C22A C23A 120.8(6)
C21A C22A H22A 119.6
C23A C22A H22A 119.6
C18A C23A C22A 120.5(6)
C18A C23A H23A 119.7
C22A C23A H23A 119.7
C29A C24A C25A 118.8(5)
C29A C24A C6A 121.7(5)
C25A C24A C6A 119.5(5)
C26A C25A C24A 120.1(6)
C26A C25A H25A 120.0
C24A C25A H25A 120.0
C27A C26A C25A 121.0(6)
C27A C26A H26A 119.5
C25A C26A H26A 119.5
C26A C27A C28A 119.1(6)
C26A C27A H27A 120.5
C28A C27A H27A 120.5
C27A C28A C29A 120.9(6)
C27A C28A H28A 119.5
C29A C28A H28A 119.5
C28A C29A C24A 120.1(5)
C28A C29A H29A 120.0
C24A C29A H29A 120.0
C31A C30A C35A 117.0(5)
C31A C30A C5A 121.3(5)
C35A C30A C5A 121.7(5)
C32A C31A C30A 121.5(5)
C32A C31A H31A 119.2
C30A C31A H31A 119.2
C31A C32A C33A 120.6(6)
C31A C32A H32A 119.7
C33A C32A H32A 119.7
C34A C33A C32A 118.5(6)
C34A C33A H33A 120.8
C32A C33A H33A 120.8
C35A C34A C33A 121.1(5)
C35A C34A H34A 119.5
C33A C34A H34A 119.5
C34A C35A C30A 121.3(5)
C34A C35A H35A 119.3
C30A C35A H35A 119.3
C41A C36A C37A 117.9(5)
C41A C36A C4A 125.0(5)
C37A C36A C4A 116.5(5)
C38A C37A C36A 120.6(5)
C38A C37A H37A 119.7
C36A C37A H37A 119.7
C37A C38A C39A 120.4(6)
C37A C38A H38A 119.8
C39A C38A H38A 119.8
C38A C39A C40A 119.7(5)
C38A C39A H39A 120.1
C40A C39A H39A 120.1
C41A C40A C39A 119.7(5)
C41A C40A H40A 120.2
C39A C40A H40A 120.2
C40A C41A C36A 121.7(5)
C40A C41A H41A 119.2
C36A C41A H41A 119.2
C47A C42A C43A 119.0(6)
C47A C42A C3A 118.4(5)
C43A C42A C3A 122.5(5)
C44A C43A C42A 120.6(6)
C44A C43A H43A 119.7
C42A C43A H43A 119.7
C43A C44A C45A 121.2(6)
C43A C44A H44A 119.4
C45A C44A H44A 119.4
C46A C45A C44A 118.6(6)
C46A C45A H45A 120.7
C44A C45A H45A 120.7
C45A C46A C47A 120.3(7)
C45A C46A H46A 119.8
C47A C46A H46A 119.8
C42A C47A C46A 120.2(6)
C42A C47A H47A 119.9
C46A C47A H47A 119.9
C53A C48A C49A 117.0(5)
C53A C48A C2A 120.2(5)
C49A C48A C2A 122.9(5)
C50A C49A C48A 121.2(5)
C50A C49A H49A 119.4
C48A C49A H49A 119.4
C51A C50A C49A 119.6(6)
C51A C50A H50A 120.2
C49A C50A H50A 120.2
C52A C51A C50A 120.2(6)
C52A C51A H51A 119.9
C50A C51A H51A 119.9
C51A C52A C53A 120.9(6)
C51A C52A H52A 119.6
C53A C52A H52A 119.6
C52A C53A C48A 121.1(6)
C52A C53A H53A 119.4
C48A C53A H53A 119.4
O2A C54A Mo1A 172.4(5)

loop_
_geom_bond_atom_site_label_1
_geom_bond_atom_site_label_2
_geom_bond_distance
Mo1 C54 1.945(6)
Mo1 C9 2.158(5)
Mo1 C8 2.244(5)
Mo1 C3 2.276(5)
Mo1 C10 2.279(5)
Mo1 C2 2.327(5)
Mo1 C4 2.362(5)
Mo1 C5 2.376(5)
Mo1 C7 2.405(6)
Mo1 C11 2.437(5)
Mo1 C6 2.444(5)
Mo1 C1 2.579(5)
O1 C1 1.226(6)
O2 C54 1.163(6)
C1 C2 1.480(7)
C1 C5 1.484(8)
C2 C3 1.430(7)
C2 C48 1.481(7)
C3 C4 1.459(7)
C3 C42 1.495(7)
C4 C5 1.436(7)
C4 C36 1.494(7)
C5 C30 1.477(7)
C6 C10 1.417(7)
C6 C7 1.446(7)
C6 C24 1.483(7)
C7 C8 1.414(7)
C7 C18 1.490(7)
C8 C9 1.460(7)
C8 H8 1.0000
C9 C10 1.424(7)
C9 C11 1.432(7)
C10 H10 1.0000
C11 C12 1.474(7)
C11 H11 1.0000
C12 C13 1.379(7)
C12 C17 1.390(7)
C13 C14 1.384(8)
C13 H13 0.9500
C14 C15 1.366(8)
C14 H14 0.9500
C15 C16 1.369(8)
C15 H15 0.9500
C16 C17 1.381(8)
C16 H16 0.9500
C17 H17 0.9500
C18 C19 1.368(8)
C18 C23 1.386(7)
C19 C20 1.374(8)
C19 H19 0.9500
C20 C21 1.388(8)
C20 H20 0.9500
C21 C22 1.349(8)
C21 H21 0.9500
C22 C23 1.389(8)
C22 H22 0.9500
C23 H23 0.9500
C24 C25 1.379(7)
C24 C29 1.402(8)
C25 C26 1.388(8)
C25 H25 0.9500
C26 C27 1.397(9)
C26 H26 0.9500
C27 C28 1.381(8)
C27 H27 0.9500
C28 C29 1.383(7)
C28 H28 0.9500
C29 H29 0.9500
C30 C35 1.397(7)
C30 C31 1.398(7)
C31 C32 1.378(7)
C31 H31 0.9500
C32 C33 1.387(8)
C32 H32 0.9500
C33 C34 1.390(8)
C33 H33 0.9500
C34 C35 1.373(8)
C34 H34 0.9500
C35 H35 0.9500
C36 C41 1.393(7)
C36 C37 1.397(7)
C37 C38 1.388(8)
C37 H37 0.9500
C38 C39 1.385(8)
C38 H38 0.9500
C39 C40 1.377(8)
C39 H39 0.9500
C40 C41 1.367(8)
C40 H40 0.9500
C41 H41 0.9500
C42 C43 1.381(7)
C42 C47 1.397(7)
C43 C44 1.372(7)
C43 H43 0.9500
C44 C45 1.371(8)
C44 H44 0.9500
C45 C46 1.400(8)
C45 H45 0.9500
C46 C47 1.383(8)
C46 H46 0.9500
C47 H47 0.9500
C48 C49 1.403(7)
C48 C53 1.413(7)
C49 C50 1.379(7)
C49 H49 0.9500
C50 C51 1.373(8)
C50 H50 0.9500
C51 C52 1.383(8)
C51 H51 0.9500
C52 C53 1.387(7)
C52 H52 0.9500
C53 H53 0.9500
Mo1A C54A 1.961(6)
Mo1A C9A 2.177(5)
Mo1A C8A 2.229(6)
Mo1A C3A 2.267(5)
Mo1A C10A 2.282(5)
Mo1A C2A 2.333(5)
Mo1A C4A 2.365(5)
Mo1A C5A 2.372(5)
Mo1A C7A 2.420(5)
Mo1A C11A 2.426(5)
Mo1A C6A 2.451(5)
Mo1A C1A 2.591(5)
O1A C1A 1.230(6)
O2A C54A 1.164(6)
C1A C5A 1.487(7)
C1A C2A 1.490(7)
C2A C3A 1.452(7)
C2A C48A 1.488(7)
C3A C4A 1.450(7)
C3A C42A 1.505(7)
C4A C5A 1.412(7)
C4A C36A 1.499(7)
C5A C30A 1.477(7)
C6A C10A 1.435(7)
C6A C7A 1.452(7)
C6A C24A 1.475(7)
C7A C8A 1.417(7)
C7A C18A 1.481(7)
C8A C9A 1.447(7)
C8A H8A 1.0000
C9A C11A 1.426(7)
C9A C10A 1.450(7)
C10A H10A 1.0000
C11A C12A 1.484(7)
C11A H11A 1.0000
C12A C13A 1.376(8)
C12A C17A 1.397(7)
C13A C14A 1.400(8)
C13A H13A 0.9500
C14A C15A 1.382(9)
C14A H14A 0.9500
C15A C16A 1.365(9)
C15A H15A 0.9500
C16A C17A 1.391(8)
C16A H16A 0.9500
C17A H17A 0.9500
C18A C23A 1.373(7)
C18A C19A 1.405(7)
C19A C20A 1.378(8)
C19A H19A 0.9500
C20A C21A 1.398(8)
C20A H20A 0.9500
C21A C22A 1.370(8)
C21A H21A 0.9500
C22A C23A 1.383(8)
C22A H22A 0.9500
C23A H23A 0.9500
C24A C29A 1.398(7)
C24A C25A 1.400(7)
C25A C26A 1.391(8)
C25A H25A 0.9500
C26A C27A 1.379(8)
C26A H26A 0.9500
C27A C28A 1.385(8)
C27A H27A 0.9500
C28A C29A 1.390(7)
C28A H28A 0.9500
C29A H29A 0.9500
C30A C31A 1.401(7)
C30A C35A 1.409(7)
C31A C32A 1.383(7)
C31A H31A 0.9500
C32A C33A 1.395(8)
C32A H32A 0.9500
C33A C34A 1.389(8)
C33A H33A 0.9500
C34A C35A 1.375(8)
C34A H34A 0.9500
C35A H35A 0.9500
C36A C41A 1.386(7)
C36A C37A 1.408(7)
C37A C38A 1.374(7)
C37A H37A 0.9500
C38A C39A 1.386(7)
C38A H38A 0.9500
C39A C40A 1.387(8)
C39A H39A 0.9500
C40A C41A 1.377(7)
C40A H40A 0.9500
C41A H41A 0.9500
C42A C47A 1.367(8)
C42A C43A 1.385(7)
C43A C44A 1.364(8)
C43A H43A 0.9500
C44A C45A 1.384(9)
C44A H44A 0.9500
C45A C46A 1.367(9)
C45A H45A 0.9500
C46A C47A 1.407(8)
C46A H46A 0.9500
C47A H47A 0.9500
C48A C53A 1.403(7)
C48A C49A 1.403(7)
C49A C50A 1.395(8)
C49A H49A 0.9500
C50A C51A 1.378(8)
C50A H50A 0.9500
C51A C52A 1.363(8)
C51A H51A 0.9500
C52A C53A 1.380(8)
C52A H52A 0.9500
C53A H53A 0.9500

loop_
_geom_torsion_atom_site_label_1
_geom_torsion_atom_site_label_2
_geom_torsion_atom_site_label_3
_geom_torsion_atom_site_label_4
_geom_torsion
C54 Mo1 C1 O1 148.5(5)
C9 Mo1 C1 O1 -38.7(6)
C8 Mo1 C1 O1 4.5(8)
C3 Mo1 C1 O1 -160.8(7)
C10 Mo1 C1 O1 -22.9(6)
C2 Mo1 C1 O1 -120.5(7)
C4 Mo1 C1 O1 155.4(6)
C5 Mo1 C1 O1 116.0(7)
C7 Mo1 C1 O1 30.6(6)
C11 Mo1 C1 O1 -79.4(6)
C6 Mo1 C1 O1 11.9(6)
C54 Mo1 C1 C2 -90.9(4)
C9 Mo1 C1 C2 81.8(4)
C8 Mo1 C1 C2 125.1(4)
C3 Mo1 C1 C2 -40.3(3)
C10 Mo1 C1 C2 97.6(3)
C4 Mo1 C1 C2 -84.1(3)
C5 Mo1 C1 C2 -123.5(5)
C7 Mo1 C1 C2 151.2(3)
C11 Mo1 C1 C2 41.2(4)
C6 Mo1 C1 C2 132.4(3)
C54 Mo1 C1 C5 32.5(4)
C9 Mo1 C1 C5 -154.7(3)
C8 Mo1 C1 C5 -111.5(4)
C3 Mo1 C1 C5 83.2(3)
C10 Mo1 C1 C5 -138.9(3)
C2 Mo1 C1 C5 123.5(5)
C4 Mo1 C1 C5 39.4(3)
C7 Mo1 C1 C5 -85.4(3)
C11 Mo1 C1 C5 164.6(3)
C6 Mo1 C1 C5 -104.1(3)
O1 C1 C2 C3 -171.3(5)
C5 C1 C2 C3 14.2(6)
Mo1 C1 C2 C3 65.9(3)
O1 C1 C2 C48 -2.9(9)
C5 C1 C2 C48 -177.4(5)
Mo1 C1 C2 C48 -125.7(5)
O1 C1 C2 Mo1 122.9(6)
C5 C1 C2 Mo1 -51.7(4)
C54 Mo1 C2 C3 6.3(4)
C9 Mo1 C2 C3 133.5(3)
C8 Mo1 C2 C3 140.7(4)
C10 Mo1 C2 C3 166.3(3)
C4 Mo1 C2 C3 -38.4(3)
C5 Mo1 C2 C3 -79.4(3)
C7 Mo1 C2 C3 -157.5(3)
C11 Mo1 C2 C3 103.4(3)
C6 Mo1 C2 C3 -162.3(3)
C1 Mo1 C2 C3 -112.5(5)
C54 Mo1 C2 C1 118.7(4)
C9 Mo1 C2 C1 -114.0(3)
C8 Mo1 C2 C1 -106.8(4)
C3 Mo1 C2 C1 112.5(5)
C10 Mo1 C2 C1 -81.2(3)
C4 Mo1 C2 C1 74.0(3)
C5 Mo1 C2 C1 33.1(3)
C7 Mo1 C2 C1 -45.0(5)
C11 Mo1 C2 C1 -144.1(3)
C6 Mo1 C2 C1 -49.9(4)
C54 Mo1 C2 C48 -115.8(5)
C9 Mo1 C2 C48 11.4(5)
C8 Mo1 C2 C48 18.6(6)
C3 Mo1 C2 C48 -122.1(6)
C10 Mo1 C2 C48 44.2(4)
C4 Mo1 C2 C48 -160.6(5)
C5 Mo1 C2 C48 158.5(5)
C7 Mo1 C2 C48 80.4(5)
C11 Mo1 C2 C48 -18.7(4)
C6 Mo1 C2 C48 75.5(5)
C1 Mo1 C2 C48 125.4(6)
C1 C2 C3 C4 -6.9(6)
C48 C2 C3 C4 -174.7(5)
Mo1 C2 C3 C4 67.3(3)
C1 C2 C3 C42 153.7(5)
C48 C2 C3 C42 -14.1(8)
Mo1 C2 C3 C42 -132.1(5)
C1 C2 C3 Mo1 -74.2(4)
C48 C2 C3 Mo1 118.0(5)
C54 Mo1 C3 C2 -174.9(3)
C9 Mo1 C3 C2 -64.6(4)
C8 Mo1 C3 C2 -116.8(5)
C10 Mo1 C3 C2 -16.9(4)
C4 Mo1 C3 C2 115.3(4)
C5 Mo1 C3 C2 79.0(3)
C7 Mo1 C3 C2 87.7(8)
C11 Mo1 C3 C2 -78.9(3)
C6 Mo1 C3 C2 27.1(4)
C1 Mo1 C3 C2 38.5(3)
C54 Mo1 C3 C4 69.8(3)
C9 Mo1 C3 C4 -179.9(3)
C8 Mo1 C3 C4 127.9(5)
C10 Mo1 C3 C4 -132.2(3)
C2 Mo1 C3 C4 -115.3(4)
C5 Mo1 C3 C4 -36.3(3)
C7 Mo1 C3 C4 -27.6(9)
C11 Mo1 C3 C4 165.8(3)
C6 Mo1 C3 C4 -88.2(4)
C1 Mo1 C3 C4 -76.8(3)
C54 Mo1 C3 C42 -48.3(5)
C9 Mo1 C3 C42 62.0(6)
C8 Mo1 C3 C42 9.7(9)
C10 Mo1 C3 C42 109.7(5)
C2 Mo1 C3 C42 126.6(7)
C4 Mo1 C3 C42 -118.1(6)
C5 Mo1 C3 C42 -154.5(6)
C7 Mo1 C3 C42 -145.7(7)
C11 Mo1 C3 C42 47.7(5)
C6 Mo1 C3 C42 153.6(4)
C1 Mo1 C3 C42 165.1(6)
C2 C3 C4 C5 -3.6(6)
C42 C3 C4 C5 -165.8(4)
Mo1 C3 C4 C5 63.0(3)
C2 C3 C4 C36 162.1(4)
C42 C3 C4 C36 0.0(7)
Mo1 C3 C4 C36 -131.3(5)
C2 C3 C4 Mo1 -66.6(3)
C42 C3 C4 Mo1 131.3(5)
C54 Mo1 C4 C5 136.5(3)
C9 Mo1 C4 C5 -116.8(9)
C8 Mo1 C4 C5 101.7(5)
C3 Mo1 C4 C5 -117.2(4)
C10 Mo1 C4 C5 -35.7(5)
C2 Mo1 C4 C5 -79.2(3)
C7 Mo1 C4 C5 54.4(4)
C11 Mo1 C4 C5 -136.5(3)
C6 Mo1 C4 C5 9.5(4)
C1 Mo1 C4 C5 -38.5(3)
C54 Mo1 C4 C3 -106.3(3)
C9 Mo1 C4 C3 0.4(10)
C8 Mo1 C4 C3 -141.1(4)
C10 Mo1 C4 C3 81.5(4)
C2 Mo1 C4 C3 38.0(3)
C5 Mo1 C4 C3 117.2(4)
C7 Mo1 C4 C3 171.5(3)
C11 Mo1 C4 C3 -19.3(4)
C6 Mo1 C4 C3 126.6(3)
C1 Mo1 C4 C3 78.6(3)
C54 Mo1 C4 C36 11.4(5)
C9 Mo1 C4 C36 118.1(9)
C8 Mo1 C4 C36 -23.4(7)
C3 Mo1 C4 C36 117.7(6)
C10 Mo1 C4 C36 -160.8(4)
C2 Mo1 C4 C36 155.6(6)
C5 Mo1 C4 C36 -125.2(6)
C7 Mo1 C4 C36 -70.8(6)
C11 Mo1 C4 C36 98.4(5)
C6 Mo1 C4 C36 -115.7(5)
C1 Mo1 C4 C36 -163.7(6)
C3 C4 C5 C30 -178.3(5)
C36 C4 C5 C30 16.3(8)
Mo1 C4 C5 C30 -118.2(5)
C3 C4 C5 C1 12.7(5)
C36 C4 C5 C1 -152.7(5)
Mo1 C4 C5 C1 72.8(3)
C3 C4 C5 Mo1 -60.1(3)
C36 C4 C5 Mo1 134.5(5)
O1 C1 C5 C4 168.6(5)
C2 C1 C5 C4 -16.6(6)
Mo1 C1 C5 C4 -67.1(3)
O1 C1 C5 C30 -0.5(8)
C2 C1 C5 C30 174.3(5)
Mo1 C1 C5 C30 123.8(5)
O1 C1 C5 Mo1 -124.3(5)
C2 C1 C5 Mo1 50.5(4)
C54 Mo1 C5 C4 -43.9(3)
C9 Mo1 C5 C4 158.3(4)
C8 Mo1 C5 C4 -132.9(3)
C3 Mo1 C5 C4 37.7(3)
C10 Mo1 C5 C4 157.6(3)
C2 Mo1 C5 C4 79.7(3)
C7 Mo1 C5 C4 -140.1(3)
C11 Mo1 C5 C4 85.2(4)
C6 Mo1 C5 C4 -172.5(3)
C1 Mo1 C5 C4 112.9(5)
C54 Mo1 C5 C30 77.7(5)
C9 Mo1 C5 C30 -80.2(6)
C8 Mo1 C5 C30 -11.4(6)
C3 Mo1 C5 C30 159.3(5)
C10 Mo1 C5 C30 -80.8(5)
C2 Mo1 C5 C30 -158.7(5)
C4 Mo1 C5 C30 121.6(6)
C7 Mo1 C5 C30 -18.5(5)
C11 Mo1 C5 C30 -153.3(4)
C6 Mo1 C5 C30 -50.9(4)
C1 Mo1 C5 C30 -125.5(6)
C54 Mo1 C5 C1 -156.8(3)
C9 Mo1 C5 C1 45.3(5)
C8 Mo1 C5 C1 114.1(4)
C3 Mo1 C5 C1 -75.2(3)
C10 Mo1 C5 C1 44.7(4)
C2 Mo1 C5 C1 -33.2(3)
C4 Mo1 C5 C1 -112.9(4)
C7 Mo1 C5 C1 107.0(3)
C11 Mo1 C5 C1 -27.7(5)
C6 Mo1 C5 C1 74.6(3)
C54 Mo1 C6 C10 125.5(3)
C9 Mo1 C6 C10 37.7(3)
C8 Mo1 C6 C10 82.7(3)
C3 Mo1 C6 C10 -82.3(4)
C2 Mo1 C6 C10 -66.0(3)
C4 Mo1 C6 C10 -130.8(3)
C5 Mo1 C6 C10 -125.3(3)
C7 Mo1 C6 C10 119.4(4)
C11 Mo1 C6 C10 24.9(3)
C1 Mo1 C6 C10 -92.0(3)
C54 Mo1 C6 C7 6.1(4)
C9 Mo1 C6 C7 -81.7(3)
C8 Mo1 C6 C7 -36.6(3)
C3 Mo1 C6 C7 158.4(3)
C10 Mo1 C6 C7 -119.4(4)
C2 Mo1 C6 C7 174.6(3)
C4 Mo1 C6 C7 109.8(3)
C5 Mo1 C6 C7 115.3(3)
C11 Mo1 C6 C7 -94.5(3)
C1 Mo1 C6 C7 148.7(3)
C54 Mo1 C6 C24 -118.9(5)
C9 Mo1 C6 C24 153.3(6)
C8 Mo1 C6 C24 -161.6(6)
C3 Mo1 C6 C24 33.4(7)
C10 Mo1 C6 C24 115.6(6)
C2 Mo1 C6 C24 49.6(5)
C4 Mo1 C6 C24 -15.2(6)
C5 Mo1 C6 C24 -9.7(5)
C7 Mo1 C6 C24 -125.0(7)
C11 Mo1 C6 C24 140.5(5)
C1 Mo1 C6 C24 23.7(5)
C10 C6 C7 C8 1.4(6)
C24 C6 C7 C8 -173.3(5)
Mo1 C6 C7 C8 58.1(4)
C10 C6 C7 C18 169.1(5)
C24 C6 C7 C18 -5.6(9)
Mo1 C6 C7 C18 -134.3(6)
C10 C6 C7 Mo1 -56.6(4)
C24 C6 C7 Mo1 128.7(6)
C54 Mo1 C7 C8 67.2(4)
C9 Mo1 C7 C8 -39.2(3)
C3 Mo1 C7 C8 164.3(7)
C10 Mo1 C7 C8 -82.3(3)
C2 Mo1 C7 C8 -125.9(4)
C4 Mo1 C7 C8 142.9(3)
C5 Mo1 C7 C8 172.2(3)
C11 Mo1 C7 C8 -29.1(3)
C6 Mo1 C7 C8 -117.8(5)
C1 Mo1 C7 C8 -151.8(3)
C54 Mo1 C7 C6 -175.1(3)
C9 Mo1 C7 C6 78.5(3)
C8 Mo1 C7 C6 117.8(5)
C3 Mo1 C7 C6 -77.9(8)
C10 Mo1 C7 C6 35.4(3)
C2 Mo1 C7 C6 -8.2(5)
C4 Mo1 C7 C6 -99.3(3)
C5 Mo1 C7 C6 -70.1(3)
C11 Mo1 C7 C6 88.7(3)
C1 Mo1 C7 C6 -34.1(4)
C54 Mo1 C7 C18 -46.5(5)
C9 Mo1 C7 C18 -152.9(6)
C8 Mo1 C7 C18 -113.7(6)
C3 Mo1 C7 C18 50.6(10)
C10 Mo1 C7 C18 164.0(6)
C2 Mo1 C7 C18 120.4(5)
C4 Mo1 C7 C18 29.3(6)
C5 Mo1 C7 C18 58.5(5)
C11 Mo1 C7 C18 -142.7(5)
C6 Mo1 C7 C18 128.6(6)
C1 Mo1 C7 C18 94.5(5)
C6 C7 C8 C9 -2.3(6)
C18 C7 C8 C9 -170.7(5)
Mo1 C7 C8 C9 60.9(4)
C6 C7 C8 Mo1 -63.1(4)
C18 C7 C8 Mo1 128.4(5)
C54 Mo1 C8 C7 -110.1(4)
C9 Mo1 C8 C7 117.0(5)
C3 Mo1 C8 C7 -170.0(5)
C10 Mo1 C8 C7 76.4(3)
C2 Mo1 C8 C7 106.1(4)
C4 Mo1 C8 C7 -75.4(5)
C5 Mo1 C8 C7 -12.0(5)
C11 Mo1 C8 C7 147.9(4)
C6 Mo1 C8 C7 36.1(3)
C1 Mo1 C8 C7 44.7(5)
C54 Mo1 C8 C9 132.9(4)
C3 Mo1 C8 C9 73.0(6)
C10 Mo1 C8 C9 -40.6(3)
C2 Mo1 C8 C9 -10.9(5)
C4 Mo1 C8 C9 167.6(4)
C5 Mo1 C8 C9 -129.0(3)
C7 Mo1 C8 C9 -117.0(5)
C11 Mo1 C8 C9 30.9(3)
C6 Mo1 C8 C9 -80.9(3)
C1 Mo1 C8 C9 -72.3(4)
C7 C8 C9 C10 2.2(6)
Mo1 C8 C9 C10 70.2(4)
C7 C8 C9 C11 -138.3(5)
Mo1 C8 C9 C11 -70.3(5)
C7 C8 C9 Mo1 -68.0(4)
C54 Mo1 C9 C10 -158.7(3)
C8 Mo1 C9 C10 -110.5(5)
C3 Mo1 C9 C10 97.9(4)
C2 Mo1 C9 C10 63.4(3)
C4 Mo1 C9 C10 97.6(9)
C5 Mo1 C9 C10 -1.0(5)
C7 Mo1 C9 C10 -74.8(3)
C11 Mo1 C9 C10 122.7(5)
C6 Mo1 C9 C10 -35.0(3)
C1 Mo1 C9 C10 26.7(4)
C54 Mo1 C9 C11 78.6(3)
C8 Mo1 C9 C11 126.8(5)
C3 Mo1 C9 C11 -24.8(4)
C10 Mo1 C9 C11 -122.7(5)
C2 Mo1 C9 C11 -59.3(3)
C4 Mo1 C9 C11 -25.1(10)
C5 Mo1 C9 C11 -123.7(4)
C7 Mo1 C9 C11 162.5(4)
C6 Mo1 C9 C11 -157.7(4)
C1 Mo1 C9 C11 -96.0(3)
C54 Mo1 C9 C8 -48.2(4)
C3 Mo1 C9 C8 -151.6(3)
C10 Mo1 C9 C8 110.5(5)
C2 Mo1 C9 C8 173.9(3)
C4 Mo1 C9 C8 -151.9(8)
C5 Mo1 C9 C8 109.5(4)
C7 Mo1 C9 C8 35.7(3)
C11 Mo1 C9 C8 -126.8(5)
C6 Mo1 C9 C8 75.5(3)
C1 Mo1 C9 C8 137.2(3)
C7 C6 C10 C9 -0.1(6)
C24 C6 C10 C9 174.9(5)
Mo1 C6 C10 C9 -59.7(4)
C7 C6 C10 Mo1 59.7(4)
C24 C6 C10 Mo1 -125.3(5)
C11 C9 C10 C6 140.7(5)
C8 C9 C10 C6 -1.3(6)
Mo1 C9 C10 C6 67.4(4)
C11 C9 C10 Mo1 73.3(5)
C8 C9 C10 Mo1 -68.7(4)
C54 Mo1 C10 C6 -86.1(4)
C9 Mo1 C10 C6 -118.5(5)
C8 Mo1 C10 C6 -76.3(3)
C3 Mo1 C10 C6 128.8(3)
C2 Mo1 C10 C6 118.9(3)
C4 Mo1 C10 C6 82.2(4)
C5 Mo1 C10 C6 61.0(3)
C7 Mo1 C10 C6 -35.4(3)
C11 Mo1 C10 C6 -151.9(4)
C1 Mo1 C10 C6 84.6(3)
C54 Mo1 C10 C9 32.4(5)
C8 Mo1 C10 C9 42.1(3)
C3 Mo1 C10 C9 -112.8(3)
C2 Mo1 C10 C9 -122.7(3)
C4 Mo1 C10 C9 -159.4(3)
C5 Mo1 C10 C9 179.5(3)
C7 Mo1 C10 C9 83.0(3)
C11 Mo1 C10 C9 -33.4(3)
C6 Mo1 C10 C9 118.5(5)
C1 Mo1 C10 C9 -157.0(3)
C10 C9 C11 C12 175.3(5)
C8 C9 C11 C12 -49.5(8)
Mo1 C9 C11 C12 -115.2(6)
C10 C9 C11 Mo1 -69.4(5)
C8 C9 C11 Mo1 65.7(5)
C54 Mo1 C11 C9 -108.1(3)
C8 Mo1 C11 C9 -33.4(3)
C3 Mo1 C11 C9 161.3(3)
C10 Mo1 C11 C9 34.9(3)
C2 Mo1 C11 C9 125.9(3)
C4 Mo1 C11 C9 172.8(3)
C5 Mo1 C11 C9 121.2(4)
C7 Mo1 C11 C9 -15.4(3)
C6 Mo1 C11 C9 19.3(3)
C1 Mo1 C11 C9 104.0(3)
C54 Mo1 C11 C12 8.8(5)
C9 Mo1 C11 C12 116.9(6)
C8 Mo1 C11 C12 83.5(5)
C3 Mo1 C11 C12 -81.8(5)
C10 Mo1 C11 C12 151.9(5)
C2 Mo1 C11 C12 -117.2(5)
C4 Mo1 C11 C12 -70.3(5)
C5 Mo1 C11 C12 -121.9(5)
C7 Mo1 C11 C12 101.5(5)
C6 Mo1 C11 C12 136.3(4)
C1 Mo1 C11 C12 -139.1(4)
C9 C11 C12 C13 10.2(10)
Mo1 C11 C12 C13 -68.7(8)
C9 C11 C12 C17 -166.5(6)
Mo1 C11 C12 C17 114.6(6)
C17 C12 C13 C14 -0.2(10)
C11 C12 C13 C14 -176.9(6)
C12 C13 C14 C15 -1.0(11)
C13 C14 C15 C16 1.7(11)
C14 C15 C16 C17 -1.2(10)
C15 C16 C17 C12 0.0(11)
C13 C12 C17 C16 0.7(10)
C11 C12 C17 C16 177.7(6)
C8 C7 C18 C19 -65.2(8)
C6 C7 C18 C19 128.9(6)
Mo1 C7 C18 C19 22.5(8)
C8 C7 C18 C23 111.8(6)
C6 C7 C18 C23 -54.1(8)
Mo1 C7 C18 C23 -160.5(4)
C23 C18 C19 C20 2.7(8)
C7 C18 C19 C20 179.7(5)
C18 C19 C20 C21 -1.1(9)
C19 C20 C21 C22 -1.1(10)
C20 C21 C22 C23 1.5(9)
C19 C18 C23 C22 -2.3(8)
C7 C18 C23 C22 -179.4(5)
C21 C22 C23 C18 0.2(9)
C10 C6 C24 C25 -17.3(8)
C7 C6 C24 C25 156.6(6)
Mo1 C6 C24 C25 -104.7(6)
C10 C6 C24 C29 164.8(5)
C7 C6 C24 C29 -21.3(9)
Mo1 C6 C24 C29 77.4(7)
C29 C24 C25 C26 -0.1(9)
C6 C24 C25 C26 -178.0(5)
C24 C25 C26 C27 -0.6(10)
C25 C26 C27 C28 1.4(10)
C26 C27 C28 C29 -1.6(10)
C27 C28 C29 C24 1.0(9)
C25 C24 C29 C28 -0.1(8)
C6 C24 C29 C28 177.8(5)
C4 C5 C30 C35 38.4(8)
C1 C5 C30 C35 -154.4(5)
Mo1 C5 C30 C35 -52.4(7)
C4 C5 C30 C31 -142.0(5)
C1 C5 C30 C31 25.2(8)
Mo1 C5 C30 C31 127.3(5)
C35 C30 C31 C32 -1.4(8)
C5 C30 C31 C32 179.0(5)
C30 C31 C32 C33 1.4(9)
C31 C32 C33 C34 -0.6(9)
C32 C33 C34 C35 -0.2(10)
C33 C34 C35 C30 0.1(10)
C31 C30 C35 C34 0.6(9)
C5 C30 C35 C34 -179.7(6)
C5 C4 C36 C41 32.3(7)
C3 C4 C36 C41 -130.7(5)
Mo1 C4 C36 C41 135.7(5)
C5 C4 C36 C37 -154.9(5)
C3 C4 C36 C37 42.1(7)
Mo1 C4 C36 C37 -51.4(7)
C41 C36 C37 C38 0.0(8)
C4 C36 C37 C38 -173.0(5)
C36 C37 C38 C39 -1.0(8)
C37 C38 C39 C40 1.1(9)
C38 C39 C40 C41 -0.3(9)
C39 C40 C41 C36 -0.8(9)
C37 C36 C41 C40 0.9(8)
C4 C36 C41 C40 174.2(5)
C2 C3 C42 C43 109.7(7)
C4 C3 C42 C43 -91.7(7)
Mo1 C3 C42 C43 6.2(9)
C2 C3 C42 C47 -70.8(7)
C4 C3 C42 C47 87.7(6)
Mo1 C3 C42 C47 -174.4(4)
C47 C42 C43 C44 -1.4(9)
C3 C42 C43 C44 178.0(5)
C42 C43 C44 C45 0.6(9)
C43 C44 C45 C46 1.0(10)
C44 C45 C46 C47 -1.7(10)
C45 C46 C47 C42 0.9(10)
C43 C42 C47 C46 0.7(9)
C3 C42 C47 C46 -178.8(5)
C3 C2 C48 C49 171.1(5)
C1 C2 C48 C49 5.0(8)
Mo1 C2 C48 C49 -99.3(5)
C3 C2 C48 C53 -7.4(8)
C1 C2 C48 C53 -173.5(5)
Mo1 C2 C48 C53 82.2(6)
C53 C48 C49 C50 0.9(8)
C2 C48 C49 C50 -177.7(5)
C48 C49 C50 C51 -1.0(9)
C49 C50 C51 C52 0.4(9)
C50 C51 C52 C53 0.3(8)
C51 C52 C53 C48 -0.3(8)
C49 C48 C53 C52 -0.2(8)
C2 C48 C53 C52 178.3(5)
C9 Mo1 C54 O2 57(4)
C8 Mo1 C54 O2 29(4)
C3 Mo1 C54 O2 -170(4)
C10 Mo1 C54 O2 37(4)
C2 Mo1 C54 O2 -174(4)
C4 Mo1 C54 O2 -135(4)
C5 Mo1 C54 O2 -111(4)
C7 Mo1 C54 O2 -4(4)
C11 Mo1 C54 O2 92(4)
C6 Mo1 C54 O2 -8(4)
C1 Mo1 C54 O2 -130(4)
C54A Mo1A C1A O1A 156.1(5)
C9A Mo1A C1A O1A -36.0(6)
C8A Mo1A C1A O1A 4.6(7)
C3A Mo1A C1A O1A -161.0(6)
C10A Mo1A C1A O1A -19.6(5)
C2A Mo1A C1A O1A -120.2(7)
C4A Mo1A C1A O1A 155.4(6)
C5A Mo1A C1A O1A 116.6(6)
C7A Mo1A C1A O1A 32.7(6)
C11A Mo1A C1A O1A -75.9(5)
C6A Mo1A C1A O1A 15.8(5)
C54A Mo1A C1A C5A 39.6(4)
C9A Mo1A C1A C5A -152.6(3)
C8A Mo1A C1A C5A -112.0(4)
C3A Mo1A C1A C5A 82.4(3)
C10A Mo1A C1A C5A -136.1(3)
C2A Mo1A C1A C5A 123.2(5)
C4A Mo1A C1A C5A 38.9(3)
C7A Mo1A C1A C5A -83.9(3)
C11A Mo1A C1A C5A 167.5(3)
C6A Mo1A C1A C5A -100.8(3)
C54A Mo1A C1A C2A -83.6(4)
C9A Mo1A C1A C2A 84.2(3)
C8A Mo1A C1A C2A 124.8(4)
C3A Mo1A C1A C2A -40.8(3)
C10A Mo1A C1A C2A 100.7(3)
C4A Mo1A C1A C2A -84.3(3)
C5A Mo1A C1A C2A -123.2(5)
C7A Mo1A C1A C2A 152.9(3)
C11A Mo1A C1A C2A 44.3(4)
C6A Mo1A C1A C2A 136.1(3)
O1A C1A C2A C3A -171.0(5)
C5A C1A C2A C3A 13.8(6)
Mo1A C1A C2A C3A 65.1(3)
O1A C1A C2A C48A -5.5(9)
C5A C1A C2A C48A 179.3(5)
Mo1A C1A C2A C48A -129.4(5)
O1A C1A C2A Mo1A 123.9(6)
C5A C1A C2A Mo1A -51.3(4)
C54A Mo1A C2A C3A 12.5(4)
C9A Mo1A C2A C3A 137.0(3)
C8A Mo1A C2A C3A 143.2(4)
C10A Mo1A C2A C3A 170.5(3)
C4A Mo1A C2A C3A -38.7(3)
C5A Mo1A C2A C3A -79.0(3)
C7A Mo1A C2A C3A -154.9(3)
C11A Mo1A C2A C3A 106.8(3)
C6A Mo1A C2A C3A -158.2(3)
C1A Mo1A C2A C3A -112.2(5)
C54A Mo1A C2A C48A -109.5(5)
C9A Mo1A C2A C48A 14.9(5)
C8A Mo1A C2A C48A 21.1(7)
C3A Mo1A C2A C48A -122.1(6)
C10A Mo1A C2A C48A 48.4(5)
C4A Mo1A C2A C48A -160.8(5)
C5A Mo1A C2A C48A 158.9(5)
C7A Mo1A C2A C48A 83.1(5)
C11A Mo1A C2A C48A -15.3(5)
C6A Mo1A C2A C48A 79.7(5)
C1A Mo1A C2A C48A 125.7(6)
C54A Mo1A C2A C1A 124.8(3)
C9A Mo1A C2A C1A -110.8(3)
C8A Mo1A C2A C1A -104.6(4)
C3A Mo1A C2A C1A 112.2(5)
C10A Mo1A C2A C1A -77.3(3)
C4A Mo1A C2A C1A 73.5(3)
C5A Mo1A C2A C1A 33.2(3)
C7A Mo1A C2A C1A -42.6(5)
C11A Mo1A C2A C1A -140.9(3)
C6A Mo1A C2A C1A -46.0(3)
C48A C2A C3A C4A -170.3(5)
C1A C2A C3A C4A -5.7(6)
Mo1A C2A C3A C4A 68.4(4)
C48A C2A C3A C42A -9.4(9)
C1A C2A C3A C42A 155.2(5)
Mo1A C2A C3A C42A -130.7(5)
C48A C2A C3A Mo1A 121.3(5)
C1A C2A C3A Mo1A -74.1(4)
C54A Mo1A C3A C4A 76.4(3)
C9A Mo1A C3A C4A -175.0(3)
C8A Mo1A C3A C4A 130.5(5)
C10A Mo1A C3A C4A -125.9(3)
C2A Mo1A C3A C4A -114.0(4)
C5A Mo1A C3A C4A -35.2(3)
C7A Mo1A C3A C4A -19.6(8)
C11A Mo1A C3A C4A 170.0(3)
C6A Mo1A C3A C4A -80.5(4)
C1A Mo1A C3A C4A -75.6(3)
C54A Mo1A C3A C2A -169.6(3)
C9A Mo1A C3A C2A -61.0(4)
C8A Mo1A C3A C2A -115.4(5)
C10A Mo1A C3A C2A -11.8(4)
C4A Mo1A C3A C2A 114.0(4)
C5A Mo1A C3A C2A 78.8(3)
C7A Mo1A C3A C2A 94.5(7)
C11A Mo1A C3A C2A -76.0(3)
C6A Mo1A C3A C2A 33.5(5)
C1A Mo1A C3A C2A 38.4(3)
C54A Mo1A C3A C42A -44.7(5)
C9A Mo1A C3A C42A 63.9(6)
C8A Mo1A C3A C42A 9.4(9)
C10A Mo1A C3A C42A 113.0(5)
C2A Mo1A C3A C42A 124.8(6)
C4A Mo1A C3A C42A -121.1(6)
C5A Mo1A C3A C42A -156.3(6)
C7A Mo1A C3A C42A -140.7(6)
C11A Mo1A C3A C42A 48.8(5)
C6A Mo1A C3A C42A 158.4(4)
C1A Mo1A C3A C42A 163.2(6)
C2A C3A C4A C5A -5.4(6)
C42A C3A C4A C5A -167.0(5)
Mo1A C3A C4A C5A 62.1(4)
C2A C3A C4A C36A 157.9(5)
C42A C3A C4A C36A -3.7(8)
Mo1A C3A C4A C36A -134.6(5)
C2A C3A C4A Mo1A -67.5(4)
C42A C3A C4A Mo1A 130.8(5)
C54A Mo1A C4A C5A 141.9(3)
C9A Mo1A C4A C5A -100.1(9)
C8A Mo1A C4A C5A 98.2(5)
C3A Mo1A C4A C5A -118.7(4)
C10A Mo1A C4A C5A -31.0(4)
C2A Mo1A C4A C5A -79.5(3)
C7A Mo1A C4A C5A 54.8(4)
C11A Mo1A C4A C5A -132.8(3)
C6A Mo1A C4A C5A 11.8(4)
C1A Mo1A C4A C5A -38.6(3)
C54A Mo1A C4A C3A -99.5(3)
C9A Mo1A C4A C3A 18.6(10)
C8A Mo1A C4A C3A -143.1(4)
C10A Mo1A C4A C3A 87.7(4)
C2A Mo1A C4A C3A 39.1(3)
C5A Mo1A C4A C3A 118.7(4)
C7A Mo1A C4A C3A 173.5(3)
C11A Mo1A C4A C3A -14.1(4)
C6A Mo1A C4A C3A 130.5(3)
C1A Mo1A C4A C3A 80.0(3)
C54A Mo1A C4A C36A 15.6(6)
C9A Mo1A C4A C36A 133.7(8)
C8A Mo1A C4A C36A -28.0(8)
C3A Mo1A C4A C36A 115.1(6)
C10A Mo1A C4A C36A -157.2(5)
C2A Mo1A C4A C36A 154.2(6)
C5A Mo1A C4A C36A -126.2(7)
C7A Mo1A C4A C36A -71.4(6)
C11A Mo1A C4A C36A 101.0(6)
C6A Mo1A C4A C36A -114.4(5)
C1A Mo1A C4A C36A -164.9(6)
C3A C4A C5A C30A -178.3(5)
C36A C4A C5A C30A 19.2(8)
Mo1A C4A C5A C30A -119.2(5)
C3A C4A C5A C1A 14.4(6)
C36A C4A C5A C1A -148.1(5)
Mo1A C4A C5A C1A 73.5(4)
C3A C4A C5A Mo1A -59.1(4)
C36A C4A C5A Mo1A 138.4(5)
O1A C1A C5A C4A 167.2(5)
C2A C1A C5A C4A -17.4(6)
Mo1A C1A C5A C4A -67.8(4)
O1A C1A C5A C30A -0.2(9)
C2A C1A C5A C30A 175.3(5)
Mo1A C1A C5A C30A 124.9(5)
O1A C1A C5A Mo1A -125.0(5)
C2A C1A C5A Mo1A 50.4(4)
C54A Mo1A C5A C4A -39.5(4)
C9A Mo1A C5A C4A 159.5(3)
C8A Mo1A C5A C4A -135.1(3)
C3A Mo1A C5A C4A 37.0(3)
C10A Mo1A C5A C4A 159.4(3)
C2A Mo1A C5A C4A 79.7(3)
C7A Mo1A C5A C4A -138.8(3)
C11A Mo1A C5A C4A 91.0(4)
C6A Mo1A C5A C4A -170.2(3)
C1A Mo1A C5A C4A 113.1(4)
C54A Mo1A C5A C30A 81.3(4)
C9A Mo1A C5A C30A -79.7(5)
C8A Mo1A C5A C30A -14.2(6)
C3A Mo1A C5A C30A 157.8(5)
C10A Mo1A C5A C30A -79.8(4)
C2A Mo1A C5A C30A -159.4(5)
C4A Mo1A C5A C30A 120.9(5)
C7A Mo1A C5A C30A -18.0(4)
C11A Mo1A C5A C30A -148.1(4)
C6A Mo1A C5A C30A -49.3(4)
C1A Mo1A C5A C30A -126.0(6)
C54A Mo1A C5A C1A -152.6(3)
C9A Mo1A C5A C1A 46.4(5)
C8A Mo1A C5A C1A 111.8(4)
C3A Mo1A C5A C1A -76.1(3)
C10A Mo1A C5A C1A 46.2(3)
C2A Mo1A C5A C1A -33.4(3)
C4A Mo1A C5A C1A -113.1(4)
C7A Mo1A C5A C1A 108.1(3)
C11A Mo1A C5A C1A -22.1(5)
C6A Mo1A C5A C1A 76.7(3)
C54A Mo1A C6A C10A 125.3(4)
C9A Mo1A C6A C10A 38.2(3)
C8A Mo1A C6A C10A 82.7(3)
C3A Mo1A C6A C10A -84.8(4)
C2A Mo1A C6A C10A -64.5(3)
C4A Mo1A C6A C10A -129.5(3)
C5A Mo1A C6A C10A -122.8(3)
C7A Mo1A C6A C10A 119.1(5)
C11A Mo1A C6A C10A 26.3(3)
C1A Mo1A C6A C10A -89.0(3)
C54A Mo1A C6A C7A 6.2(4)
C9A Mo1A C6A C7A -80.9(3)
C8A Mo1A C6A C7A -36.5(3)
C3A Mo1A C6A C7A 156.1(3)
C10A Mo1A C6A C7A -119.1(5)
C2A Mo1A C6A C7A 176.3(3)
C4A Mo1A C6A C7A 111.4(3)
C5A Mo1A C6A C7A 118.1(3)
C11A Mo1A C6A C7A -92.9(3)
C1A Mo1A C6A C7A 151.9(3)
C54A Mo1A C6A C24A -118.9(5)
C9A Mo1A C6A C24A 154.0(6)
C8A Mo1A C6A C24A -161.5(6)
C3A Mo1A C6A C24A 31.0(6)
C10A Mo1A C6A C24A 115.8(6)
C2A Mo1A C6A C24A 51.3(5)
C4A Mo1A C6A C24A -13.7(6)
C5A Mo1A C6A C24A -7.0(5)
C7A Mo1A C6A C24A -125.1(7)
C11A Mo1A C6A C24A 142.1(5)
C1A Mo1A C6A C24A 26.8(5)
C10A C6A C7A C8A 0.2(6)
C24A C6A C7A C8A -173.9(5)
Mo1A C6A C7A C8A 56.8(4)
C10A C6A C7A C18A 170.2(5)
C24A C6A C7A C18A -3.9(10)
Mo1A C6A C7A C18A -133.3(6)
C10A C6A C7A Mo1A -56.6(4)
C24A C6A C7A Mo1A 129.3(6)
C54A Mo1A C7A C8A 66.8(3)
C9A Mo1A C7A C8A -38.5(3)
C3A Mo1A C7A C8A 161.8(6)
C10A Mo1A C7A C8A -82.3(3)
C2A Mo1A C7A C8A -123.7(4)
C4A Mo1A C7A C8A 147.0(3)
C5A Mo1A C7A C8A 175.8(3)
C11A Mo1A C7A C8A -27.6(3)
C6A Mo1A C7A C8A -118.1(5)
C1A Mo1A C7A C8A -148.4(3)
C54A Mo1A C7A C6A -175.2(3)
C9A Mo1A C7A C6A 79.5(3)
C8A Mo1A C7A C6A 118.1(5)
C3A Mo1A C7A C6A -80.1(7)
C10A Mo1A C7A C6A 35.8(3)
C2A Mo1A C7A C6A -5.7(5)
C4A Mo1A C7A C6A -94.9(3)
C5A Mo1A C7A C6A -66.1(3)
C11A Mo1A C7A C6A 90.5(3)
C1A Mo1A C7A C6A -30.4(4)
C54A Mo1A C7A C18A -45.7(5)
C9A Mo1A C7A C18A -151.0(5)
C8A Mo1A C7A C18A -112.4(6)
C3A Mo1A C7A C18A 49.4(9)
C10A Mo1A C7A C18A 165.3(6)
C2A Mo1A C7A C18A 123.8(5)
C4A Mo1A C7A C18A 34.6(6)
C5A Mo1A C7A C18A 63.4(5)
C11A Mo1A C7A C18A -140.0(5)
C6A Mo1A C7A C18A 129.5(6)
C1A Mo1A C7A C18A 99.1(5)
C6A C7A C8A C9A 0.0(6)
C18A C7A C8A C9A -170.8(5)
Mo1A C7A C8A C9A 62.4(4)
C6A C7A C8A Mo1A -62.4(4)
C18A C7A C8A Mo1A 126.8(5)
C54A Mo1A C8A C7A -111.6(3)
C9A Mo1A C8A C7A 117.8(4)
C3A Mo1A C8A C7A -166.8(5)
C10A Mo1A C8A C7A 76.7(3)
C2A Mo1A C8A C7A 108.4(4)
C4A Mo1A C8A C7A -68.0(5)
C5A Mo1A C8A C7A -6.3(5)
C11A Mo1A C8A C7A 149.3(4)
C6A Mo1A C8A C7A 35.9(3)
C1A Mo1A C8A C7A 49.0(4)
C54A Mo1A C8A C9A 130.6(3)
C3A Mo1A C8A C9A 75.4(6)
C10A Mo1A C8A C9A -41.2(3)
C2A Mo1A C8A C9A -9.5(5)
C4A Mo1A C8A C9A 174.2(4)
C5A Mo1A C8A C9A -124.1(3)
C7A Mo1A C8A C9A -117.8(4)
C11A Mo1A C8A C9A 31.5(3)
C6A Mo1A C8A C9A -81.9(3)
C1A Mo1A C8A C9A -68.9(4)
C7A C8A C9A C11A -138.2(5)
Mo1A C8A C9A C11A -69.0(5)
C7A C8A C9A C10A -0.2(6)
Mo1A C8A C9A C10A 69.0(4)
C7A C8A C9A Mo1A -69.2(4)
C54A Mo1A C9A C11A 74.8(3)
C8A Mo1A C9A C11A 125.7(4)
C3A Mo1A C9A C11A -26.1(4)
C10A Mo1A C9A C11A -123.9(5)
C2A Mo1A C9A C11A -59.7(3)
C4A Mo1A C9A C11A -41.0(10)
C5A Mo1A C9A C11A -124.0(4)
C7A Mo1A C9A C11A 161.1(4)
C6A Mo1A C9A C11A -159.3(4)
C1A Mo1A C9A C11A -96.6(3)
C54A Mo1A C9A C8A -50.9(3)
C3A Mo1A C9A C8A -151.8(3)
C10A Mo1A C9A C8A 110.4(4)
C2A Mo1A C9A C8A 174.6(3)
C4A Mo1A C9A C8A -166.7(8)
C5A Mo1A C9A C8A 110.3(4)
C7A Mo1A C9A C8A 35.4(3)
C11A Mo1A C9A C8A -125.7(4)
C6A Mo1A C9A C8A 75.0(3)
C1A Mo1A C9A C8A 137.8(3)
C54A Mo1A C9A C10A -161.4(3)
C8A Mo1A C9A C10A -110.4(4)
C3A Mo1A C9A C10A 97.8(3)
C2A Mo1A C9A C10A 64.2(3)
C4A Mo1A C9A C10A 82.9(10)
C5A Mo1A C9A C10A -0.2(5)
C7A Mo1A C9A C10A -75.1(3)
C11A Mo1A C9A C10A 123.9(5)
C6A Mo1A C9A C10A -35.4(3)
C1A Mo1A C9A C10A 27.3(4)
C7A C6A C10A C9A -0.3(6)
C24A C6A C10A C9A 174.1(5)
Mo1A C6A C10A C9A -60.3(4)
C7A C6A C10A Mo1A 60.0(4)
C24A C6A C10A Mo1A -125.6(5)
C11A C9A C10A C6A 138.8(5)
C8A C9A C10A C6A 0.3(6)
Mo1A C9A C10A C6A 67.7(4)
C11A C9A C10A Mo1A 71.1(5)
C8A C9A C10A Mo1A -67.4(3)
C54A Mo1A C10A C6A -89.0(4)
C9A Mo1A C10A C6A -117.9(5)
C8A Mo1A C10A C6A -76.2(3)
C3A Mo1A C10A C6A 127.4(3)
C2A Mo1A C10A C6A 120.4(3)
C4A Mo1A C10A C6A 79.9(4)
C5A Mo1A C10A C6A 62.0(3)
C7A Mo1A C10A C6A -35.4(3)
C11A Mo1A C10A C6A -150.5(4)
C1A Mo1A C10A C6A 86.3(3)
C54A Mo1A C10A C9A 28.9(5)
C8A Mo1A C10A C9A 41.7(3)
C3A Mo1A C10A C9A -114.7(3)
C2A Mo1A C10A C9A -121.7(3)
C4A Mo1A C10A C9A -162.2(3)
C5A Mo1A C10A C9A 179.9(3)
C7A Mo1A C10A C9A 82.5(3)
C11A Mo1A C10A C9A -32.6(3)
C6A Mo1A C10A C9A 117.9(5)
C1A Mo1A C10A C9A -155.7(3)
C8A C9A C11A C12A -48.6(8)
C10A C9A C11A C12A 179.6(5)
Mo1A C9A C11A C12A -112.9(5)
C8A C9A C11A Mo1A 64.3(4)
C10A C9A C11A Mo1A -67.4(4)
C54A Mo1A C11A C9A -111.2(3)
C8A Mo1A C11A C9A -33.9(3)
C3A Mo1A C11A C9A 160.8(3)
C10A Mo1A C11A C9A 34.6(3)
C2A Mo1A C11A C9A 125.3(3)
C4A Mo1A C11A C9A 169.2(3)
C5A Mo1A C11A C9A 115.5(4)
C7A Mo1A C11A C9A -16.7(3)
C6A Mo1A C11A C9A 18.1(3)
C1A Mo1A C11A C9A 101.8(3)
C54A Mo1A C11A C12A 3.6(5)
C9A Mo1A C11A C12A 114.8(6)
C8A Mo1A C11A C12A 81.0(5)
C3A Mo1A C11A C12A -84.4(5)
C10A Mo1A C11A C12A 149.4(5)
C2A Mo1A C11A C12A -119.9(5)
C4A Mo1A C11A C12A -76.0(5)
C5A Mo1A C11A C12A -129.7(5)
C7A Mo1A C11A C12A 98.1(5)
C6A Mo1A C11A C12A 133.0(5)
C1A Mo1A C11A C12A -143.4(4)
C9A C11A C12A C13A 175.9(6)
Mo1A C11A C12A C13A 98.6(6)
C9A C11A C12A C17A -7.5(9)
Mo1A C11A C12A C17A -84.8(7)
C17A C12A C13A C14A 3.7(11)
C11A C12A C13A C14A -179.5(7)
C12A C13A C14A C15A 0.0(13)
C13A C14A C15A C16A -3.0(13)
C14A C15A C16A C17A 2.4(12)
C15A C16A C17A C12A 1.4(11)
C13A C12A C17A C16A -4.4(10)
C11A C12A C17A C16A 179.0(6)
C8A C7A C18A C23A -65.8(8)
C6A C7A C18A C23A 125.6(7)
Mo1A C7A C18A C23A 19.4(8)
C8A C7A C18A C19A 110.5(6)
C6A C7A C18A C19A -58.1(8)
Mo1A C7A C18A C19A -164.4(4)
C23A C18A C19A C20A -1.1(8)
C7A C18A C19A C20A -177.5(5)
C18A C19A C20A C21A -1.4(9)
C19A C20A C21A C22A 3.4(9)
C20A C21A C22A C23A -2.9(10)
C19A C18A C23A C22A 1.7(9)
C7A C18A C23A C22A 177.9(5)
C21A C22A C23A C18A 0.4(10)
C10A C6A C24A C29A 170.3(5)
C7A C6A C24A C29A -16.5(9)
Mo1A C6A C24A C29A 82.9(7)
C10A C6A C24A C25A -12.5(8)
C7A C6A C24A C25A 160.7(5)
Mo1A C6A C24A C25A -99.9(6)
C29A C24A C25A C26A 1.8(8)
C6A C24A C25A C26A -175.5(5)
C24A C25A C26A C27A -0.5(9)
C25A C26A C27A C28A -0.4(10)
C26A C27A C28A C29A 0.1(9)
C27A C28A C29A C24A 1.2(9)
C25A C24A C29A C28A -2.1(8)
C6A C24A C29A C28A 175.1(5)
C4A C5A C30A C31A 42.9(8)
C1A C5A C30A C31A -151.8(5)
Mo1A C5A C30A C31A -48.5(7)
C4A C5A C30A C35A -134.6(6)
C1A C5A C30A C35A 30.7(8)
Mo1A C5A C30A C35A 134.1(5)
C35A C30A C31A C32A -0.7(8)
C5A C30A C31A C32A -178.3(5)
C30A C31A C32A C33A -0.7(9)
C31A C32A C33A C34A 1.1(10)
C32A C33A C34A C35A -0.1(10)
C33A C34A C35A C30A -1.3(9)
C31A C30A C35A C34A 1.7(9)
C5A C30A C35A C34A 179.2(5)
C5A C4A C36A C41A -154.4(5)
C3A C4A C36A C41A 45.4(8)
Mo1A C4A C36A C41A -47.9(8)
C5A C4A C36A C37A 34.6(8)
C3A C4A C36A C37A -125.5(5)
Mo1A C4A C36A C37A 141.2(5)
C41A C36A C37A C38A -1.2(8)
C4A C36A C37A C38A 170.4(5)
C36A C37A C38A C39A -0.1(9)
C37A C38A C39A C40A 1.1(9)
C38A C39A C40A C41A -0.8(9)
C39A C40A C41A C36A -0.6(9)
C37A C36A C41A C40A 1.5(8)
C4A C36A C41A C40A -169.3(5)
C4A C3A C42A C47A 85.8(7)
C2A C3A C42A C47A -72.4(8)
Mo1A C3A C42A C47A -174.0(4)
C4A C3A C42A C43A -92.5(7)
C2A C3A C42A C43A 109.2(6)
Mo1A C3A C42A C43A 7.6(8)
C47A C42A C43A C44A -0.9(9)
C3A C42A C43A C44A 177.5(5)
C42A C43A C44A C45A 0.5(9)
C43A C44A C45A C46A 1.2(10)
C44A C45A C46A C47A -2.5(11)
C43A C42A C47A C46A -0.5(10)
C3A C42A C47A C46A -178.9(6)
C45A C46A C47A C42A 2.2(11)
C3A C2A C48A C53A 166.1(5)
C1A C2A C48A C53A 3.7(8)
Mo1A C2A C48A C53A -102.9(5)
C3A C2A C48A C49A -12.2(9)
C1A C2A C48A C49A -174.6(5)
Mo1A C2A C48A C49A 78.9(7)
C53A C48A C49A C50A -1.4(9)
C2A C48A C49A C50A 176.9(5)
C48A C49A C50A C51A 1.3(10)
C49A C50A C51A C52A -0.8(10)
C50A C51A C52A C53A 0.4(10)
C51A C52A C53A C48A -0.5(9)
C49A C48A C53A C52A 1.0(8)
C2A C48A C53A C52A -177.4(5)
C9A Mo1A C54A O2A 24(4)
C8A Mo1A C54A O2A -5(4)
C3A Mo1A C54A O2A 158(4)
C10A Mo1A C54A O2A 6(4)
C2A Mo1A C54A O2A 150(4)
C4A Mo1A C54A O2A -166(4)
C5A Mo1A C54A O2A -145(4)
C7A Mo1A C54A O2A -37(4)
C11A Mo1A C54A O2A 59(4)
C6A Mo1A C54A O2A -41(4)
C1A Mo1A C54A O2A -167(4)
